data_7109098
loop_
_publ_author_name
'Harapriya Rath'
'Grigore A. Timco'
'Valdis Corradini'
'Alberto Ghirri'
'Umberto del Pennino'
'Antonio Fernandez'
'Robin G. Pritchard'
'Christopher A. Muryn'
'Marco Affronte'
'Richard E. P. Winpenny'

_publ_section_title
;
 Studies of hybrid organic-inorganic [2] and [3]rotaxanes bound to Au
 surfaces
;
_journal_name_full Chem.Commun.
_journal_page_first 3404
_journal_paper_doi 10.1039/c3cc38699f
_journal_volume 49
_journal_year 2013
_chemical_compound_source 'synthesis as described'
_chemical_formula_moiety 'C95 H163 Cr7 F8 N2 Ni1 O34 S1'
_chemical_formula_sum 'C95 H163 Cr7 F8 N2 Ni O34 S'
_chemical_formula_weight 2484.05
_chemical_name_systematic
;
?
;
_space_group_IT_number 61
_symmetry_cell_setting orthorhombic
_symmetry_Int_Tables_number 61
_symmetry_space_group_name_Hall '-P 2ac 2ab'
_symmetry_space_group_name_H-M 'P b c a'
_atom_sites_solution_hydrogens geom
_atom_sites_solution_primary direct
_atom_sites_solution_secondary difmap
_audit_conform_dict_location ftp://ftp.iucr.org/pub/cif_core.dic
_audit_conform_dict_name cif_core.dic
_audit_conform_dict_version 2.4
_audit_creation_date 2012-10-05T02:40:40-00:00
_audit_creation_method 'WinGX routine CIF_UPDATE'
_cell_angle_alpha 90
_cell_angle_beta 90
_cell_angle_gamma 90
_cell_formula_units_Z 8
_cell_length_a 32.4921(4)
_cell_length_b 30.3746(3)
_cell_length_c 27.3877(3)
_cell_measurement_reflns_used 35556
_cell_measurement_temperature 100(2)
_cell_measurement_theta_max 20
_cell_measurement_theta_min 2
_cell_measurement_wavelength 0.71073
_cell_volume 27029.9(5)
_computing_cell_refinement 'HKL Scalepack (Otwinowski & Minor 1997)'
_computing_data_collection 'Collect (Nonius BV, 1997-2000)'
_computing_data_reduction 'HKL Denzo and Scalepack (Otwinowski & Minor 1997)'
_computing_molecular_graphics 'Ortep-3 for Windows (Farrugia, 1997)'
_computing_publication_material 'WinGX publication routines (Farrugia, 1999)'
_computing_structure_refinement 'SHELXL-97 (Sheldrick, 2008)'
_computing_structure_solution 'SIR92 (Giacovazzo et al, 1993)'
_diffrn_ambient_temperature 100(2)
_diffrn_detector 'CCD plate'
_diffrn_detector_area_resol_mean 9
_diffrn_measured_fraction_theta_full 0.982
_diffrn_measured_fraction_theta_max 0.982
_diffrn_measurement_device '95mm CCD camera on \k-goniostat'
_diffrn_measurement_device_type KappaCCD
_diffrn_measurement_method 'CCD rotation images, thick slices'
_diffrn_orient_matrix_type 'by Nonius Collect from scalepack cell'
_diffrn_orient_matrix_UB_11 -0.23307E-2
_diffrn_orient_matrix_UB_12 -0.227625E-1
_diffrn_orient_matrix_UB_13 0.221483E-1
_diffrn_orient_matrix_UB_21 -0.327266E-1
_diffrn_orient_matrix_UB_22 0.117467E-1
_diffrn_orient_matrix_UB_23 0.81034E-2
_diffrn_orient_matrix_UB_31 -0.160223E-1
_diffrn_orient_matrix_UB_32 -0.206823E-1
_diffrn_orient_matrix_UB_33 -0.197735E-1
_diffrn_radiation_monochromator graphite
_diffrn_radiation_probe x-ray
_diffrn_radiation_type MoK\a
_diffrn_radiation_wavelength 0.71073
_diffrn_reflns_av_R_equivalents 0.0584
_diffrn_reflns_av_unetI/netI 0.0699
_diffrn_reflns_limit_h_max 35
_diffrn_reflns_limit_h_min -35
_diffrn_reflns_limit_k_max 33
_diffrn_reflns_limit_k_min -32
_diffrn_reflns_limit_l_max 30
_diffrn_reflns_limit_l_min -30
_diffrn_reflns_number 35608
_diffrn_reflns_reduction_process
;
Scaled and merged with Sortav
R.H. Blessing, (1987) Cryst. Rev. 1, 3-58
R.H. Blessing, (1989) J. Appl. Cryst. 22, 396-397
;
_diffrn_reflns_theta_full 23.03
_diffrn_reflns_theta_max 23.03
_diffrn_reflns_theta_min 2.92
_diffrn_source 'Enraf Nonius FR590'
_exptl_absorpt_coefficient_mu 0.767
_exptl_absorpt_correction_T_max 0.9136
_exptl_absorpt_correction_T_min 0.8026
_exptl_absorpt_correction_type none
_exptl_crystal_colour green
_exptl_crystal_density_diffrn 1.22
_exptl_crystal_density_method 'not measured'
_exptl_crystal_description prism
_exptl_crystal_F_000 10423
_exptl_crystal_size_max 0.3
_exptl_crystal_size_mid 0.19
_exptl_crystal_size_min 0.12
_refine_diff_density_max 1.605
_refine_diff_density_min -0.793
_refine_diff_density_rms 0.112
_refine_ls_extinction_method none
_refine_ls_goodness_of_fit_ref 1.217
_refine_ls_hydrogen_treatment constr
_refine_ls_matrix_type full
_refine_ls_number_parameters 1333
_refine_ls_number_reflns 18536
_refine_ls_number_restraints 1680
_refine_ls_restrained_S_all 1.23
_refine_ls_R_factor_all 0.1292
_refine_ls_R_factor_gt 0.0857
_refine_ls_shift/su_max 0.002
_refine_ls_shift/su_mean 0
_refine_ls_structure_factor_coef Fsqd
_refine_ls_weighting_details 'calc w=1/[\s^2^(Fo^2^)+(0.1140P)^2^+65.7931P] where P=(Fo^2^+2Fc^2^)/3'
_refine_ls_weighting_scheme calc
_refine_ls_wR_factor_gt 0.2313
_refine_ls_wR_factor_ref 0.257
_reflns_number_gt 12287
_reflns_number_total 18536
_reflns_threshold_expression >2\s(I)
_cod_data_source_file c3cc38699f.txt
_cod_data_source_block new2
_cod_database_code 7109098

loop_
_symmetry_equiv_pos_as_xyz
'x, y, z'
'-x+1/2, -y, z+1/2'
'x+1/2, -y+1/2, -z'
'-x, y+1/2, -z+1/2'
'-x, -y, -z'
'x-1/2, y, -z-1/2'
'-x-1/2, y-1/2, z'
'x, -y-1/2, z-1/2'

loop_
_atom_site_label
_atom_site_type_symbol
_atom_site_fract_x
_atom_site_fract_y
_atom_site_fract_z
_atom_site_U_iso_or_equiv
_atom_site_adp_type
_atom_site_occupancy
_atom_site_symmetry_multiplicity
_atom_site_calc_flag
_atom_site_refinement_flags
C1 C -0.5897(2) 0.2451(4) 0.3844(3) 0.054(2) Uani 1 1 d DU
C2 C -0.6347(2) 0.2484(3) 0.4005(3) 0.066(3) Uani 1 1 d DU
C3 C -0.6367(3) 0.2424(4) 0.4547(3) 0.079(3) Uani 1 1 d DU
H3A H -0.6654 0.2446 0.4655 0.118 Uiso 1 1 calc R
H3B H -0.6203 0.2653 0.4707 0.118 Uiso 1 1 calc R
H3C H -0.6258 0.2133 0.4633 0.118 Uiso 1 1 calc R
C4 C -0.6591(3) 0.2143(6) 0.3740(5) 0.167(9) Uani 1 1 d DU
H4A H -0.688 0.2165 0.3836 0.251 Uiso 1 1 calc R
H4B H -0.6486 0.185 0.3823 0.251 Uiso 1 1 calc R
H4C H -0.6566 0.2191 0.3388 0.251 Uiso 1 1 calc R
C5 C -0.6506(4) 0.2934(5) 0.3863(5) 0.149(8) Uani 1 1 d DU
H5A H -0.6796 0.296 0.3959 0.224 Uiso 1 1 calc R
H5B H -0.6482 0.2972 0.3508 0.224 Uiso 1 1 calc R
H5C H -0.6344 0.3161 0.4028 0.224 Uiso 1 1 calc R
C6 C -0.5242(2) 0.2668(3) 0.2824(3) 0.0394(19) Uani 1 1 d DU
C7 C -0.5409(2) 0.2864(2) 0.2354(2) 0.046(2) Uani 1 1 d DU
C8 C -0.5838(3) 0.3023(3) 0.2465(3) 0.069(3) Uani 1 1 d DU
H8A H -0.596 0.315 0.217 0.103 Uiso 1 1 calc R
H8B H -0.5826 0.3249 0.2721 0.103 Uiso 1 1 calc R
H8C H -0.6006 0.2776 0.2578 0.103 Uiso 1 1 calc R
C9 C -0.5148(3) 0.3252(3) 0.2198(3) 0.074(3) Uani 1 1 d DU
H9A H -0.5258 0.3375 0.1894 0.11 Uiso 1 1 calc R
H9B H -0.4864 0.3154 0.2145 0.11 Uiso 1 1 calc R
H9C H -0.5154 0.3477 0.2454 0.11 Uiso 1 1 calc R
C10 C -0.5419(4) 0.2521(3) 0.1951(3) 0.086(4) Uani 1 1 d DU
H10A H -0.5531 0.2654 0.1653 0.13 Uiso 1 1 calc R
H10B H -0.5595 0.2275 0.2052 0.13 Uiso 1 1 calc R
H10C H -0.514 0.2414 0.1889 0.13 Uiso 1 1 calc R
C11 C -0.5076(3) 0.3854(3) 0.4051(3) 0.055(2) Uani 1 1 d DU
C12 C -0.5313(3) 0.4291(3) 0.4013(5) 0.090(4) Uani 1 1 d DU
C13 C -0.5110(6) 0.4652(4) 0.4290(9) 0.258(15) Uani 1 1 d DU
H13A H -0.5269 0.4924 0.4253 0.387 Uiso 1 1 calc R
H13B H -0.4831 0.4697 0.4162 0.387 Uiso 1 1 calc R
H13C H -0.5095 0.4572 0.4636 0.387 Uiso 1 1 calc R
C14 C -0.5344(9) 0.4400(7) 0.3487(6) 0.33(2) Uani 1 1 d DU
H14A H -0.5461 0.4149 0.331 0.494 Uiso 1 1 calc R
H14B H -0.5069 0.4465 0.3358 0.494 Uiso 1 1 calc R
H14C H -0.5522 0.4657 0.3444 0.494 Uiso 1 1 calc R
C15 C -0.5743(4) 0.4201(5) 0.4207(11) 0.292(19) Uani 1 1 d DU
H15A H -0.5878 0.3981 0.4 0.438 Uiso 1 1 calc R
H15B H -0.5904 0.4474 0.4203 0.438 Uiso 1 1 calc R
H15C H -0.5725 0.409 0.4542 0.438 Uiso 1 1 calc R
C16 C -0.4814(3) 0.3007(3) 0.4904(3) 0.045(2) Uani 1 1 d DU
C17 C -0.4947(2) 0.2941(3) 0.5437(3) 0.060(3) Uani 1 1 d DU
C18 C -0.5298(3) 0.2618(4) 0.5474(4) 0.098(4) Uani 1 1 d DU
H18A H -0.5377 0.2582 0.5817 0.147 Uiso 1 1 calc R
H18B H -0.5213 0.2333 0.5341 0.147 Uiso 1 1 calc R
H18C H -0.5534 0.2729 0.5288 0.147 Uiso 1 1 calc R
C19 C -0.5095(3) 0.3385(4) 0.5614(4) 0.105(5) Uani 1 1 d DU
H19A H -0.5184 0.3361 0.5955 0.157 Uiso 1 1 calc R
H19B H -0.5326 0.3483 0.5412 0.157 Uiso 1 1 calc R
H19C H -0.487 0.3599 0.5591 0.157 Uiso 1 1 calc R
C20 C -0.4584(3) 0.2800(5) 0.5752(3) 0.095(4) Uani 1 1 d DU
H20A H -0.4677 0.2759 0.6089 0.143 Uiso 1 1 calc R
H20B H -0.4371 0.3027 0.5742 0.143 Uiso 1 1 calc R
H20C H -0.4472 0.2522 0.5627 0.143 Uiso 1 1 calc R
C21 C -0.3612(3) 0.4064(2) 0.4646(3) 0.049(2) Uani 1 1 d DU
C22 C -0.3539(3) 0.4502(3) 0.4900(3) 0.062(3) Uani 1 1 d DU
C23 C -0.3751(5) 0.4531(4) 0.5361(4) 0.168(9) Uani 1 1 d DU
H23A H -0.4024 0.4396 0.533 0.252 Uiso 1 1 calc R
H23B H -0.3781 0.4841 0.5454 0.252 Uiso 1 1 calc R
H23C H -0.3593 0.4375 0.5612 0.252 Uiso 1 1 calc R
C24 C -0.3136(5) 0.4686(5) 0.4805(7) 0.213(13) Uani 1 1 d DU
H24A H -0.3111 0.497 0.4971 0.32 Uiso 1 1 calc R
H24B H -0.3101 0.4727 0.4453 0.32 Uiso 1 1 calc R
H24C H -0.2924 0.4484 0.4927 0.32 Uiso 1 1 calc R
C25 C -0.3797(7) 0.4855(5) 0.4605(6) 0.236(13) Uani 1 1 d DU
H25A H -0.4089 0.4778 0.4618 0.354 Uiso 1 1 calc R
H25B H -0.3704 0.486 0.4265 0.354 Uiso 1 1 calc R
H25C H -0.3756 0.5146 0.4751 0.354 Uiso 1 1 calc R
C26 C -0.3729(3) 0.3737(2) 0.3403(2) 0.0393(19) Uani 1 1 d DU
C27 C -0.3767(2) 0.3949(2) 0.2898(3) 0.047(2) Uani 1 1 d DU
C28 C -0.3368(3) 0.3928(3) 0.2625(3) 0.060(3) Uani 1 1 d DU
H28A H -0.3403 0.4063 0.2303 0.09 Uiso 1 1 calc R
H28B H -0.3284 0.362 0.2586 0.09 Uiso 1 1 calc R
H28C H -0.3156 0.4088 0.2807 0.09 Uiso 1 1 calc R
C29 C -0.4100(3) 0.3688(3) 0.2635(3) 0.070(3) Uani 1 1 d DU
H29A H -0.4357 0.3704 0.2821 0.104 Uiso 1 1 calc R
H29B H -0.4014 0.338 0.2604 0.104 Uiso 1 1 calc R
H29C H -0.4144 0.3813 0.2309 0.104 Uiso 1 1 calc R
C30 C -0.3906(4) 0.4424(3) 0.2967(4) 0.085(3) Uani 1 1 d DU
H30A H -0.4167 0.4429 0.3147 0.127 Uiso 1 1 calc R
H30B H -0.3944 0.4563 0.2648 0.127 Uiso 1 1 calc R
H30C H -0.3697 0.4586 0.3152 0.127 Uiso 1 1 calc R
C31 C -0.2328(2) 0.3272(3) 0.4087(3) 0.041(2) Uani 1 1 d DU
C32 C -0.1921(3) 0.3529(3) 0.4071(4) 0.067(3) Uani 1 1 d DU
C33 C -0.1553(3) 0.3235(4) 0.4031(6) 0.126(6) Uani 1 1 d DU
H33A H -0.1302 0.3414 0.4029 0.189 Uiso 1 1 calc R
H33B H -0.157 0.3065 0.3727 0.189 Uiso 1 1 calc R
H33C H -0.1547 0.3032 0.4309 0.189 Uiso 1 1 calc R
C34 C -0.1891(5) 0.3782(6) 0.4532(7) 0.227(13) Uani 1 1 d DU
H34A H -0.1631 0.3946 0.4538 0.34 Uiso 1 1 calc R
H34B H -0.1901 0.358 0.481 0.34 Uiso 1 1 calc R
H34C H -0.2122 0.399 0.4552 0.34 Uiso 1 1 calc R
C35 C -0.1937(4) 0.3825(7) 0.3633(8) 0.284(18) Uani 1 1 d DU
H35A H -0.1681 0.3995 0.3613 0.427 Uiso 1 1 calc R
H35B H -0.2171 0.4026 0.3663 0.427 Uiso 1 1 calc R
H35C H -0.1968 0.3646 0.3337 0.427 Uiso 1 1 calc R
C36 C -0.2979(2) 0.2780(3) 0.5009(3) 0.043(2) Uani 1 1 d DU
C37 C -0.3000(2) 0.2772(3) 0.5572(3) 0.056(2) Uani 1 1 d DU
C38 C -0.2830(3) 0.2348(3) 0.5777(3) 0.062(3) Uani 1 1 d DU
H38A H -0.2542 0.2315 0.568 0.093 Uiso 1 1 calc R
H38B H -0.299 0.2099 0.5651 0.093 Uiso 1 1 calc R
H38C H -0.2849 0.2353 0.6134 0.093 Uiso 1 1 calc R
C39 C -0.3441(3) 0.2840(4) 0.5709(3) 0.074(3) Uani 1 1 d DU
H39A H -0.354 0.3117 0.5568 0.112 Uiso 1 1 calc R
H39B H -0.3466 0.2852 0.6066 0.112 Uiso 1 1 calc R
H39C H -0.3607 0.2596 0.5583 0.112 Uiso 1 1 calc R
C40 C -0.2743(4) 0.3167(3) 0.5745(3) 0.086(4) Uani 1 1 d DU
H40A H -0.2857 0.3439 0.5608 0.129 Uiso 1 1 calc R
H40B H -0.2457 0.3131 0.5636 0.129 Uiso 1 1 calc R
H40C H -0.275 0.3183 0.6103 0.129 Uiso 1 1 calc R
C41 C -0.2105(2) 0.1624(3) 0.4213(3) 0.048(2) Uani 1 1 d DU
C42 C -0.1698(2) 0.1459(3) 0.4413(3) 0.061(3) Uani 1 1 d DU
C43 C -0.1368(3) 0.1796(3) 0.4296(4) 0.087(4) Uani 1 1 d DU
H43A H -0.1102 0.1693 0.442 0.131 Uiso 1 1 calc R
H43B H -0.1438 0.2077 0.4451 0.131 Uiso 1 1 calc R
H43C H -0.1351 0.1837 0.3941 0.131 Uiso 1 1 calc R
C44 C -0.1747(3) 0.1416(5) 0.4959(4) 0.115(5) Uani 1 1 d DU
H44A H -0.1489 0.1306 0.5101 0.172 Uiso 1 1 calc R
H44B H -0.197 0.1209 0.5031 0.172 Uiso 1 1 calc R
H44C H -0.1812 0.1704 0.5099 0.172 Uiso 1 1 calc R
C45 C -0.1587(3) 0.1015(3) 0.4184(5) 0.101(4) Uani 1 1 d DU
H45A H -0.1324 0.0912 0.4317 0.151 Uiso 1 1 calc R
H45B H -0.1564 0.1049 0.3829 0.151 Uiso 1 1 calc R
H45C H -0.1803 0.08 0.4259 0.151 Uiso 1 1 calc R
C46 C -0.2511(2) 0.2056(3) 0.3095(3) 0.043(2) Uani 1 1 d DU
C47 C -0.2263(2) 0.2144(3) 0.2637(3) 0.059(3) Uani 1 1 d DU
C48 C -0.2225(3) 0.2634(3) 0.2554(4) 0.087(4) Uani 1 1 d DU
H48A H -0.2063 0.2687 0.2258 0.13 Uiso 1 1 calc R
H48B H -0.2087 0.2769 0.2834 0.13 Uiso 1 1 calc R
H48C H -0.25 0.2762 0.2516 0.13 Uiso 1 1 calc R
C49 C -0.2450(3) 0.1923(4) 0.2206(3) 0.089(4) Uani 1 1 d DU
H49A H -0.2283 0.1984 0.1916 0.133 Uiso 1 1 calc R
H49B H -0.273 0.2036 0.2156 0.133 Uiso 1 1 calc R
H49C H -0.2461 0.1605 0.2263 0.133 Uiso 1 1 calc R
C50 C -0.1835(3) 0.1954(5) 0.2748(4) 0.118(5) Uani 1 1 d DU
H50A H -0.1655 0.1999 0.2465 0.177 Uiso 1 1 calc R
H50B H -0.1858 0.1639 0.2817 0.177 Uiso 1 1 calc R
H50C H -0.1718 0.2105 0.3032 0.177 Uiso 1 1 calc R
C51 C -0.2819(3) 0.0471(3) 0.3207(3) 0.045(2) Uani 1 1 d DU
C52 C -0.2526(3) 0.0123(3) 0.2996(3) 0.064(3) Uani 1 1 d DU
C53 C -0.2310(4) -0.0087(4) 0.3445(4) 0.135(6) Uani 1 1 d DU
H53A H -0.2118 -0.0316 0.3334 0.203 Uiso 1 1 calc R
H53B H -0.2517 -0.0219 0.366 0.203 Uiso 1 1 calc R
H53C H -0.2158 0.014 0.3623 0.203 Uiso 1 1 calc R
C54 C -0.2202(4) 0.0332(4) 0.2686(5) 0.140(7) Uani 1 1 d DU
H54A H -0.2017 0.0104 0.2559 0.21 Uiso 1 1 calc R
H54B H -0.2044 0.0542 0.2882 0.21 Uiso 1 1 calc R
H54C H -0.2333 0.0486 0.2413 0.21 Uiso 1 1 calc R
C55 C -0.2767(3) -0.0220(4) 0.2718(5) 0.106(4) Uani 1 1 d DU
H55A H -0.2578 -0.0444 0.259 0.159 Uiso 1 1 calc R
H55B H -0.2913 -0.008 0.2446 0.159 Uiso 1 1 calc R
H55C H -0.2967 -0.036 0.2937 0.159 Uiso 1 1 calc R
C56 C -0.3250(3) 0.0712(3) 0.4377(2) 0.0395(19) Uani 1 1 d DU
C57 C -0.3183(3) 0.0471(3) 0.4860(3) 0.056(2) Uani 1 1 d DU
C58 C -0.2966(3) 0.0761(4) 0.5224(3) 0.085(4) Uani 1 1 d DU
H58A H -0.2705 0.0863 0.5085 0.128 Uiso 1 1 calc R
H58B H -0.2912 0.0593 0.5523 0.128 Uiso 1 1 calc R
H58C H -0.314 0.1015 0.5301 0.128 Uiso 1 1 calc R
C59 C -0.3586(3) 0.0315(3) 0.5063(3) 0.080(3) Uani 1 1 d DU
H59A H -0.3539 0.0159 0.5371 0.12 Uiso 1 1 calc R
H59B H -0.3718 0.0116 0.4829 0.12 Uiso 1 1 calc R
H59C H -0.3766 0.0569 0.5121 0.12 Uiso 1 1 calc R
C60 C -0.2916(4) 0.0075(4) 0.4727(5) 0.126(6) Uani 1 1 d DU
H60A H -0.2653 0.0178 0.4596 0.189 Uiso 1 1 calc R
H60B H -0.3058 -0.0104 0.4481 0.189 Uiso 1 1 calc R
H60C H -0.2867 -0.0103 0.502 0.189 Uiso 1 1 calc R
C61 C -0.4322(3) 0.0058(2) 0.3274(3) 0.050(2) Uani 1 1 d DU
C62 C -0.4442(2) -0.0429(2) 0.3255(3) 0.058(2) Uani 1 1 d DU
C63 C -0.4879(3) -0.0482(3) 0.3066(4) 0.074(3) Uani 1 1 d DU
H63A H -0.4948 -0.0796 0.305 0.112 Uiso 1 1 calc R
H63B H -0.49 -0.0353 0.2739 0.112 Uiso 1 1 calc R
H63C H -0.507 -0.0333 0.3287 0.112 Uiso 1 1 calc R
C64 C -0.4395(4) -0.0627(3) 0.3755(4) 0.095(4) Uani 1 1 d DU
H64A H -0.4473 -0.0939 0.3744 0.142 Uiso 1 1 calc R
H64B H -0.4574 -0.0471 0.3985 0.142 Uiso 1 1 calc R
H64C H -0.4108 -0.06 0.3861 0.142 Uiso 1 1 calc R
C65 C -0.4140(3) -0.0646(3) 0.2902(4) 0.092(4) Uani 1 1 d DU
H65A H -0.4207 -0.0959 0.287 0.138 Uiso 1 1 calc R
H65B H -0.3859 -0.0615 0.3029 0.138 Uiso 1 1 calc R
H65C H -0.416 -0.0504 0.2582 0.138 Uiso 1 1 calc R
C66 C -0.3991(3) 0.0924(3) 0.2454(3) 0.052(2) Uani 1 1 d DU
C67 C -0.3863(3) 0.0943(3) 0.1914(3) 0.076(3) Uani 1 1 d DU
C68 C -0.3443(4) 0.1154(5) 0.1872(4) 0.131(6) Uani 1 1 d DU
H68A H -0.3244 0.0986 0.2066 0.197 Uiso 1 1 calc R
H68B H -0.3456 0.1457 0.1994 0.197 Uiso 1 1 calc R
H68C H -0.3357 0.1156 0.1529 0.197 Uiso 1 1 calc R
C69 C -0.4158(4) 0.1206(4) 0.1607(4) 0.123(6) Uani 1 1 d DU
H69A H -0.4062 0.1211 0.1268 0.185 Uiso 1 1 calc R
H69B H -0.4173 0.1508 0.1733 0.185 Uiso 1 1 calc R
H69C H -0.4432 0.1071 0.1622 0.185 Uiso 1 1 calc R
C70 C -0.3842(6) 0.0463(3) 0.1747(4) 0.152(8) Uani 1 1 d DU
H70A H -0.3637 0.0305 0.1942 0.227 Uiso 1 1 calc R
H70B H -0.3764 0.0452 0.1402 0.227 Uiso 1 1 calc R
H70C H -0.4112 0.0324 0.179 0.227 Uiso 1 1 calc R
C71 C -0.5218(3) 0.1041(3) 0.4030(3) 0.061(3) Uani 1 1 d DU
C72 C -0.5444(4) 0.0757(4) 0.4406(5) 0.135(7) Uani 1 1 d DU
C73 C -0.5144(6) 0.0488(5) 0.4693(6) 0.225(14) Uani 1 1 d DU
H73A H -0.4985 0.0301 0.4471 0.337 Uiso 1 1 calc R
H73B H -0.5294 0.0303 0.4926 0.337 Uiso 1 1 calc R
H73C H -0.4957 0.0684 0.487 0.337 Uiso 1 1 calc R
C74 C -0.5695(5) 0.1043(4) 0.4739(5) 0.139(6) Uani 1 1 d DU
H74A H -0.5856 0.0857 0.496 0.209 Uiso 1 1 calc R
H74B H -0.5882 0.1226 0.4545 0.209 Uiso 1 1 calc R
H74C H -0.5512 0.1233 0.493 0.209 Uiso 1 1 calc R
C75 C -0.5733(6) 0.0455(6) 0.4111(7) 0.243(14) Uani 1 1 d DU
H75A H -0.557 0.0277 0.3883 0.364 Uiso 1 1 calc R
H75B H -0.5929 0.0635 0.3926 0.364 Uiso 1 1 calc R
H75C H -0.5883 0.0261 0.4334 0.364 Uiso 1 1 calc R
C76 C -0.5460(3) 0.1112(3) 0.2741(4) 0.078(4) Uani 1 1 d DU
C77 C -0.5774(4) 0.0952(4) 0.2353(6) 0.151(8) Uani 1 1 d DU
C78 C -0.5621(7) 0.0556(7) 0.2100(9) 0.31(2) Uani 1 1 d DU
H78A H -0.5822 0.0465 0.1852 0.458 Uiso 1 1 calc R
H78B H -0.5583 0.0317 0.2336 0.458 Uiso 1 1 calc R
H78C H -0.5358 0.0622 0.1942 0.458 Uiso 1 1 calc R
C79 C -0.5857(8) 0.1321(6) 0.2011(8) 0.294(19) Uani 1 1 d DU
H79A H -0.5941 0.1582 0.2197 0.441 Uiso 1 1 calc R
H79B H -0.6078 0.1237 0.1786 0.441 Uiso 1 1 calc R
H79C H -0.5607 0.1388 0.1825 0.441 Uiso 1 1 calc R
C80 C -0.6155(6) 0.0864(13) 0.2655(9) 0.48(4) Uani 1 1 d DU
H80A H -0.6234 0.1134 0.2828 0.725 Uiso 1 1 calc R
H80B H -0.6097 0.0631 0.2893 0.725 Uiso 1 1 calc R
H80C H -0.638 0.0771 0.244 0.725 Uiso 1 1 calc R
C81 C -0.4298(4) 0.1410(4) 0.5515(4) 0.081(3) Uani 1 1 d .
C82 C -0.3905(3) 0.1528(4) 0.5412(4) 0.073(3) Uani 1 1 d .
H82 H -0.3692 0.1452 0.5633 0.088 Uiso 1 1 calc R
C83 C -0.3809(3) 0.1759(3) 0.4989(3) 0.062(3) Uani 1 1 d .
H83 H -0.3529 0.1832 0.4926 0.074 Uiso 1 1 calc R
C84 C -0.4103(3) 0.1882(3) 0.4664(3) 0.048(2) Uani 1 1 d .
C85 C -0.4004(3) 0.2174(3) 0.4235(3) 0.051(2) Uani 1 1 d .
H85A H -0.4194 0.2428 0.424 0.061 Uiso 1 1 calc R
H85B H -0.3721 0.229 0.4279 0.061 Uiso 1 1 calc R
C86 C -0.3937(3) 0.2281(3) 0.3343(3) 0.054(2) Uani 1 1 d .
H86A H -0.3673 0.2431 0.3412 0.065 Uiso 1 1 calc R
H86B H -0.4155 0.2508 0.3333 0.065 Uiso 1 1 calc R
C87 C -0.3911(4) 0.2058(3) 0.2844(4) 0.074(3) Uani 1 1 d .
H87A H -0.369 0.1833 0.2851 0.089 Uiso 1 1 calc R
H87B H -0.4174 0.1905 0.2776 0.089 Uiso 1 1 calc R
C88 C -0.3824(3) 0.2380(3) 0.2445(3) 0.055(2) Uani 1 1 d .
C89 C -0.3440(3) 0.2585(3) 0.2416(4) 0.070(3) Uani 1 1 d .
H89 H -0.3234 0.2527 0.2653 0.084 Uiso 1 1 calc R
C90 C -0.3368(3) 0.2868(3) 0.2045(4) 0.067(3) Uani 1 1 d .
H90 H -0.3104 0.3003 0.2031 0.08 Uiso 1 1 calc R
N91 N -0.3638(3) 0.2974(3) 0.1695(3) 0.070(2) Uani 1 1 d .
C92 C -0.4002(4) 0.2788(4) 0.1728(3) 0.069(3) Uani 1 1 d .
H92 H -0.4204 0.286 0.149 0.082 Uiso 1 1 calc R
C93 C -0.4107(3) 0.2489(3) 0.2096(4) 0.063(3) Uani 1 1 d .
H93 H -0.4374 0.2361 0.2104 0.076 Uiso 1 1 calc R
C94 C -0.4505(3) 0.1770(5) 0.4771(4) 0.104(5) Uani 1 1 d .
H94 H -0.4721 0.1867 0.4562 0.124 Uiso 1 1 calc R
C95 C -0.4598(4) 0.1523(5) 0.5172(5) 0.119(5) Uani 1 1 d .
H95 H -0.4873 0.1426 0.522 0.142 Uiso 1 1 calc R
C96 C -0.3988(4) 0.0924(4) 0.6271(4) 0.107(4) Uani 1 1 d .
H96A H -0.3819 0.0799 0.601 0.16 Uiso 1 1 calc R
H96B H -0.4041 0.0698 0.652 0.16 Uiso 1 1 calc R
H96C H -0.3843 0.1173 0.6421 0.16 Uiso 1 1 calc R
Cr1 Cr -0.46606(4) 0.09714(4) 0.31779(5) 0.0438(4) Uani 1 1 d .
Cr2 Cr -0.36806(4) 0.07011(4) 0.34392(4) 0.0377(3) Uani 1 1 d .
Cr3 Cr -0.28528(4) 0.13411(4) 0.36755(5) 0.0382(3) Uani 1 1 d .
Cr4 Cr -0.26735(4) 0.23640(4) 0.41194(4) 0.0358(3) Uani 1 1 d .
Cr5 Cr -0.32227(4) 0.33120(4) 0.41443(4) 0.0363(3) Uani 1 1 d .
Cr6 Cr -0.42499(4) 0.34828(4) 0.42594(4) 0.0388(3) Uani 1 1 d .
Cr7 Cr -0.50892(4) 0.28993(4) 0.38647(4) 0.0409(4) Uani 1 1 d .
F1 F -0.47280(13) 0.16004(13) 0.32598(15) 0.0417(11) Uani 1 1 d .
F2 F -0.41664(12) 0.10313(13) 0.35802(14) 0.0389(10) Uani 1 1 d .
F3 F -0.34030(12) 0.12703(13) 0.34435(14) 0.0369(10) Uani 1 1 d .
F4 F -0.30268(12) 0.18569(13) 0.40373(14) 0.0368(10) Uani 1 1 d .
F5 F -0.31153(12) 0.27325(13) 0.38821(14) 0.0376(10) Uani 1 1 d .
F6 F -0.37711(12) 0.31147(13) 0.42846(14) 0.0384(10) Uani 1 1 d .
F7 F -0.45131(12) 0.30598(13) 0.38337(14) 0.0377(10) Uani 1 1 d .
F8 F -0.49412(13) 0.22869(14) 0.38336(14) 0.0405(10) Uani 1 1 d .
N1 N -0.4028(2) 0.1963(2) 0.3750(2) 0.0554(19) Uani 1 1 d .
H1A H -0.4288 0.1848 0.3707 0.066 Uiso 1 1 calc R
H1B H -0.3844 0.1733 0.3736 0.066 Uiso 1 1 calc R
Ni1 Ni -0.52593(4) 0.18550(4) 0.34310(5) 0.0579(4) Uani 1 1 d .
O1 O -0.56697(18) 0.2769(2) 0.3938(2) 0.0618(17) Uani 1 1 d .
O2 O -0.57924(19) 0.2109(2) 0.3618(3) 0.083(2) Uani 1 1 d .
O3 O -0.51457(19) 0.29341(18) 0.3156(2) 0.0546(16) Uani 1 1 d .
O4 O -0.5227(2) 0.2261(2) 0.2865(2) 0.072(2) Uani 1 1 d .
O5 O -0.5245(2) 0.3525(2) 0.3886(2) 0.0655(18) Uani 1 1 d .
O6 O -0.47159(18) 0.38803(18) 0.4240(2) 0.0517(15) Uani 1 1 d .
O7 O -0.50568(16) 0.2882(2) 0.45856(19) 0.0533(16) Uani 1 1 d .
O8 O -0.44686(16) 0.31911(18) 0.48378(18) 0.0439(13) Uani 1 1 d .
O9 O -0.39777(17) 0.39096(18) 0.46797(19) 0.0470(14) Uani 1 1 d .
O10 O -0.33225(16) 0.38982(17) 0.44147(19) 0.0427(13) Uani 1 1 d .
O11 O -0.40320(17) 0.37852(17) 0.36780(19) 0.0444(14) Uani 1 1 d .
O12 O -0.34013(17) 0.35243(16) 0.34999(18) 0.0410(13) Uani 1 1 d .
O13 O -0.26573(17) 0.34844(17) 0.40033(19) 0.0450(14) Uani 1 1 d .
O14 O -0.23082(16) 0.28716(18) 0.4201(2) 0.0445(14) Uani 1 1 d .
O15 O -0.30675(16) 0.31374(17) 0.48055(17) 0.0393(13) Uani 1 1 d .
O16 O -0.28720(16) 0.24237(18) 0.47930(18) 0.0423(13) Uani 1 1 d .
O17 O -0.22269(16) 0.19948(18) 0.4367(2) 0.0470(14) Uani 1 1 d .
O18 O -0.22838(17) 0.13901(18) 0.3904(2) 0.0495(14) Uani 1 1 d .
O19 O -0.24557(16) 0.23196(17) 0.34513(19) 0.0428(13) Uani 1 1 d .
O20 O -0.27287(17) 0.17161(19) 0.31093(19) 0.0467(14) Uani 1 1 d .
O21 O -0.26623(16) 0.08453(19) 0.3286(2) 0.0508(15) Uani 1 1 d .
O22 O -0.31797(17) 0.03632(18) 0.3303(2) 0.0517(15) Uani 1 1 d .
O23 O -0.29589(17) 0.09652(17) 0.42414(19) 0.0447(14) Uani 1 1 d .
O24 O -0.35690(17) 0.06330(17) 0.41418(19) 0.0434(13) Uani 1 1 d .
O25 O -0.39774(17) 0.01482(17) 0.3454(2) 0.0486(14) Uani 1 1 d .
O26 O -0.45699(19) 0.03345(19) 0.3096(2) 0.0624(17) Uani 1 1 d .
O27 O -0.37387(18) 0.0755(2) 0.27362(19) 0.0510(15) Uani 1 1 d .
O28 O -0.4333(2) 0.1081(2) 0.2570(2) 0.0574(16) Uani 1 1 d .
O29 O -0.49828(19) 0.0837(2) 0.3752(3) 0.0622(17) Uani 1 1 d .
O30 O -0.5307(2) 0.1446(2) 0.3999(2) 0.0686(19) Uani 1 1 d .
O31 O -0.5136(2) 0.0918(2) 0.2752(3) 0.073(2) Uani 1 1 d .
O32 O -0.5565(2) 0.1437(2) 0.3006(3) 0.090(3) Uani 1 1 d .
S1 S -0.44637(13) 0.11080(15) 0.60252(13) 0.1198(14) Uani 1 1 d .
O2W O -0.7006(5) 0.3956(6) 0.3346(6) 0.103(5) Uiso 0.5 1 d P
O3W O -0.7428(6) 0.3640(7) 0.3178(7) 0.128(6) Uiso 0.5 1 d P
O1W O -0.2817(8) -0.0109(6) 0.6272(5) 0.347(14) Uani 1 1 d .

loop_
_atom_site_aniso_label
_atom_site_aniso_U_11
_atom_site_aniso_U_22
_atom_site_aniso_U_33
_atom_site_aniso_U_23
_atom_site_aniso_U_13
_atom_site_aniso_U_12
C1 0.038(5) 0.081(7) 0.041(5) 0.002(5) -0.002(4) 0.005(5)
C2 0.034(5) 0.121(9) 0.044(5) -0.009(6) 0.002(4) 0.012(6)
C3 0.051(6) 0.138(10) 0.047(6) 0.001(6) 0.013(5) 0.001(6)
C4 0.035(7) 0.32(2) 0.143(13) -0.131(15) 0.020(7) -0.039(10)
C5 0.054(8) 0.26(2) 0.138(13) 0.089(13) 0.048(8) 0.068(11)
C6 0.038(5) 0.045(5) 0.036(5) -0.003(4) 0.004(4) 0.006(4)
C7 0.059(6) 0.050(5) 0.030(5) 0.002(4) -0.001(4) 0.011(4)
C8 0.069(7) 0.085(7) 0.052(6) 0.016(5) -0.013(5) 0.011(6)
C9 0.081(7) 0.081(7) 0.058(6) 0.032(6) -0.008(5) -0.001(6)
C10 0.139(11) 0.085(8) 0.034(5) -0.004(5) -0.015(6) 0.012(8)
C11 0.063(7) 0.058(6) 0.044(5) -0.011(5) -0.002(5) 0.022(5)
C12 0.083(9) 0.058(7) 0.129(11) -0.031(7) -0.031(7) 0.038(6)
C13 0.21(2) 0.093(12) 0.47(4) -0.117(18) -0.18(2) 0.103(14)
C14 0.57(6) 0.18(2) 0.23(3) 0.011(19) -0.13(3) 0.27(3)
C15 0.095(13) 0.115(15) 0.67(6) -0.09(2) 0.08(2) 0.051(11)
C16 0.043(5) 0.058(6) 0.034(5) -0.005(4) 0.001(4) 0.010(4)
C17 0.040(5) 0.114(8) 0.025(4) -0.002(5) 0.005(4) -0.011(5)
C18 0.058(7) 0.179(13) 0.057(7) 0.033(8) 0.012(5) -0.024(8)
C19 0.072(8) 0.184(14) 0.059(7) -0.044(8) 0.022(6) -0.006(8)
C20 0.045(6) 0.196(14) 0.045(6) 0.041(7) -0.001(5) -0.006(7)
C21 0.065(6) 0.047(5) 0.037(5) 0.007(4) 0.004(5) -0.002(5)
C22 0.063(6) 0.047(6) 0.075(7) -0.025(5) 0.020(5) -0.010(5)
C23 0.29(2) 0.114(11) 0.099(10) -0.083(9) 0.113(12) -0.125(13)
C24 0.21(2) 0.142(15) 0.29(2) -0.165(16) 0.163(19) -0.132(15)
C25 0.46(4) 0.082(12) 0.164(19) -0.011(12) -0.04(2) -0.033(19)
C26 0.049(5) 0.032(5) 0.037(5) -0.008(4) 0.003(4) -0.007(4)
C27 0.060(6) 0.043(5) 0.038(5) 0.009(4) -0.003(4) 0.000(4)
C28 0.064(6) 0.071(6) 0.044(5) 0.009(5) 0.008(5) -0.019(5)
C29 0.058(6) 0.112(9) 0.040(5) 0.004(5) 0.003(5) -0.007(6)
C30 0.121(10) 0.061(7) 0.072(7) 0.028(6) 0.016(7) 0.009(7)
C31 0.037(5) 0.045(5) 0.041(5) -0.008(4) 0.002(4) -0.002(4)
C32 0.048(6) 0.050(6) 0.102(8) 0.000(6) -0.002(5) -0.013(5)
C33 0.041(7) 0.083(9) 0.253(18) 0.015(10) 0.029(9) -0.018(6)
C34 0.092(12) 0.23(2) 0.35(3) -0.21(2) 0.026(15) -0.081(13)
C35 0.079(11) 0.35(3) 0.43(4) 0.33(3) -0.050(16) -0.090(15)
C36 0.027(4) 0.063(6) 0.038(5) 0.002(5) 0.000(4) -0.010(4)
C37 0.060(6) 0.072(7) 0.035(5) 0.003(5) -0.001(4) 0.002(5)
C38 0.070(7) 0.081(7) 0.033(5) 0.013(5) -0.006(4) 0.015(5)
C39 0.082(8) 0.092(8) 0.049(6) 0.008(6) 0.027(5) 0.017(6)
C40 0.116(10) 0.093(9) 0.048(6) -0.008(6) -0.025(6) -0.007(7)
C41 0.039(5) 0.045(6) 0.059(6) 0.001(5) -0.012(4) -0.004(4)
C42 0.047(6) 0.050(6) 0.085(7) 0.000(5) -0.019(5) 0.001(4)
C43 0.042(6) 0.082(8) 0.138(11) -0.004(7) -0.017(6) -0.004(6)
C44 0.073(8) 0.168(14) 0.104(10) 0.030(10) -0.045(7) 0.014(8)
C45 0.065(7) 0.061(7) 0.176(13) -0.005(8) -0.041(8) 0.023(6)
C46 0.030(4) 0.054(6) 0.046(5) 0.000(5) 0.005(4) 0.001(4)
C47 0.054(6) 0.080(7) 0.043(5) -0.005(5) 0.019(4) -0.009(5)
C48 0.098(9) 0.106(10) 0.055(6) 0.004(6) 0.015(6) -0.043(7)
C49 0.097(9) 0.116(10) 0.054(6) -0.024(6) 0.041(6) -0.031(7)
C50 0.044(7) 0.219(16) 0.092(9) 0.012(10) 0.035(6) 0.023(8)
C51 0.054(6) 0.040(5) 0.041(5) -0.006(4) 0.011(4) 0.007(4)
C52 0.063(6) 0.056(6) 0.074(7) -0.024(5) 0.011(5) 0.008(5)
C53 0.149(13) 0.134(12) 0.123(12) -0.036(10) -0.047(10) 0.100(11)
C54 0.131(12) 0.088(9) 0.202(16) -0.048(10) 0.123(12) -0.018(8)
C55 0.094(9) 0.100(9) 0.123(11) -0.067(8) 0.012(8) 0.018(8)
C56 0.050(5) 0.039(5) 0.030(4) -0.001(4) 0.000(4) 0.007(4)
C57 0.069(6) 0.054(6) 0.044(5) 0.010(4) -0.002(5) 0.011(5)
C58 0.092(8) 0.120(10) 0.043(6) 0.024(6) -0.021(6) -0.011(7)
C59 0.112(9) 0.074(7) 0.055(6) 0.006(5) 0.004(6) -0.027(7)
C60 0.190(15) 0.080(9) 0.108(10) 0.044(8) 0.022(10) 0.067(10)
C61 0.054(6) 0.041(5) 0.056(6) -0.002(4) -0.002(5) -0.002(5)
C62 0.055(6) 0.037(5) 0.083(7) -0.004(5) -0.014(5) -0.001(4)
C63 0.067(7) 0.048(6) 0.108(9) -0.019(6) -0.013(6) -0.019(5)
C64 0.122(11) 0.062(7) 0.099(9) 0.024(7) -0.021(8) -0.026(7)
C65 0.078(8) 0.074(8) 0.125(10) -0.049(7) 0.033(7) -0.008(6)
C66 0.077(7) 0.037(5) 0.043(6) -0.003(4) 0.003(5) -0.016(5)
C67 0.128(10) 0.057(6) 0.043(6) -0.007(5) -0.002(6) -0.002(7)
C68 0.151(14) 0.177(15) 0.065(8) 0.016(9) 0.040(9) -0.051(12)
C69 0.196(16) 0.119(11) 0.055(7) 0.010(7) -0.018(9) 0.038(11)
C70 0.35(3) 0.063(8) 0.043(7) -0.021(6) 0.013(10) 0.002(12)
C71 0.062(7) 0.060(7) 0.060(6) 0.027(5) 0.008(5) -0.014(6)
C72 0.181(16) 0.084(10) 0.140(13) 0.012(10) 0.096(13) -0.034(11)
C73 0.37(3) 0.152(16) 0.149(15) 0.124(14) 0.133(18) 0.17(2)
C74 0.173(15) 0.109(11) 0.136(13) 0.067(10) 0.095(12) 0.001(10)
C75 0.28(3) 0.20(2) 0.24(2) -0.034(19) 0.14(2) -0.18(2)
C76 0.064(7) 0.044(6) 0.127(10) 0.025(7) -0.054(7) -0.015(6)
C77 0.124(12) 0.054(7) 0.27(2) -0.033(11) -0.147(14) 0.003(8)
C78 0.28(3) 0.21(2) 0.43(4) -0.18(3) -0.27(3) 0.06(2)
C79 0.42(4) 0.18(2) 0.28(3) -0.043(19) -0.31(3) 0.04(2)
C80 0.25(3) 0.93(9) 0.27(3) -0.10(5) -0.01(3) -0.43(5)
C81 0.086(9) 0.085(8) 0.072(7) 0.025(6) 0.007(7) -0.004(7)
C82 0.073(7) 0.087(8) 0.059(7) 0.015(6) -0.009(6) 0.005(6)
C83 0.059(6) 0.083(7) 0.043(5) 0.008(5) 0.003(5) -0.005(5)
C84 0.048(5) 0.056(6) 0.041(5) -0.003(4) -0.002(4) -0.003(4)
C85 0.060(6) 0.052(5) 0.040(5) -0.004(4) 0.005(4) 0.000(5)
C86 0.053(6) 0.061(6) 0.048(5) -0.001(5) 0.017(4) -0.014(5)
C87 0.094(8) 0.068(7) 0.062(7) -0.001(6) 0.005(6) -0.007(6)
C88 0.062(6) 0.051(6) 0.053(6) 0.003(5) 0.006(5) -0.006(5)
C89 0.066(7) 0.072(7) 0.071(7) 0.021(6) 0.009(5) 0.003(6)
C90 0.067(7) 0.065(7) 0.068(7) 0.009(6) 0.007(6) -0.001(5)
N91 0.095(7) 0.072(6) 0.044(5) -0.004(4) 0.016(5) -0.005(5)
C92 0.087(8) 0.077(7) 0.042(6) -0.005(5) 0.005(5) -0.005(6)
C93 0.059(6) 0.062(6) 0.068(7) -0.007(5) -0.006(5) -0.009(5)
C94 0.063(8) 0.154(12) 0.094(9) 0.072(9) 0.004(6) -0.013(8)
C95 0.067(8) 0.186(15) 0.104(10) 0.084(10) -0.001(7) -0.025(9)
C96 0.149(13) 0.113(10) 0.059(7) 0.013(7) 0.015(8) -0.002(9)
Cr1 0.0400(8) 0.0324(7) 0.0589(9) 0.0018(6) -0.0164(6) -0.0039(6)
Cr2 0.0372(7) 0.0369(7) 0.0392(7) -0.0052(6) -0.0013(6) -0.0022(6)
Cr3 0.0348(7) 0.0374(7) 0.0424(8) -0.0041(6) -0.0026(6) -0.0004(6)
Cr4 0.0340(7) 0.0357(7) 0.0375(7) -0.0030(6) 0.0005(5) -0.0024(6)
Cr5 0.0395(7) 0.0370(7) 0.0325(7) -0.0021(6) 0.0024(6) -0.0002(6)
Cr6 0.0431(8) 0.0385(7) 0.0347(7) -0.0027(6) 0.0048(6) 0.0023(6)
Cr7 0.0383(8) 0.0507(8) 0.0337(7) -0.0059(6) -0.0048(6) 0.0104(6)
F1 0.041(3) 0.040(3) 0.044(3) 0.011(2) -0.009(2) -0.008(2)
F2 0.038(2) 0.040(2) 0.039(2) 0.001(2) -0.0046(19) -0.003(2)
F3 0.037(2) 0.039(2) 0.035(2) -0.0009(19) -0.0013(19) -0.0018(19)
F4 0.036(2) 0.039(2) 0.035(2) -0.0017(19) 0.0017(19) -0.0044(19)
F5 0.037(2) 0.041(2) 0.035(2) -0.0038(19) 0.0014(19) 0.000(2)
F6 0.040(2) 0.039(2) 0.036(2) -0.001(2) 0.0015(19) -0.001(2)
F7 0.045(3) 0.038(2) 0.030(2) -0.0020(19) 0.0043(19) 0.003(2)
F8 0.042(3) 0.047(3) 0.032(2) 0.008(2) -0.0026(19) 0.001(2)
N1 0.057(5) 0.061(5) 0.048(4) -0.001(4) 0.001(4) -0.004(4)
Ni1 0.0463(7) 0.0512(7) 0.0762(9) 0.0096(6) -0.0088(6) 0.0003(6)
O1 0.041(4) 0.086(5) 0.058(4) -0.026(4) -0.008(3) 0.010(4)
O2 0.037(4) 0.077(5) 0.136(7) -0.012(5) -0.004(4) 0.002(4)
O3 0.074(4) 0.043(3) 0.046(4) 0.005(3) -0.021(3) -0.001(3)
O4 0.113(6) 0.040(4) 0.063(4) -0.004(3) -0.041(4) 0.016(4)
O5 0.062(4) 0.055(4) 0.079(5) -0.029(4) -0.022(4) 0.022(3)
O6 0.049(4) 0.042(3) 0.064(4) -0.011(3) 0.005(3) 0.006(3)
O7 0.037(3) 0.090(5) 0.033(3) -0.011(3) 0.006(3) -0.007(3)
O8 0.039(3) 0.057(4) 0.036(3) -0.002(3) 0.002(2) -0.004(3)
O9 0.051(4) 0.043(3) 0.047(3) -0.008(3) 0.010(3) -0.003(3)
O10 0.044(3) 0.044(3) 0.041(3) -0.006(3) 0.008(3) 0.000(3)
O11 0.048(3) 0.043(3) 0.043(3) 0.005(3) 0.005(3) 0.007(3)
O12 0.051(4) 0.035(3) 0.037(3) -0.003(2) 0.008(3) 0.002(3)
O13 0.045(3) 0.041(3) 0.049(3) 0.001(3) -0.001(3) -0.005(3)
O14 0.039(3) 0.036(3) 0.059(4) -0.002(3) 0.003(3) -0.005(3)
O15 0.050(3) 0.038(3) 0.030(3) 0.002(3) -0.003(2) 0.000(3)
O16 0.049(3) 0.042(3) 0.036(3) -0.001(3) -0.003(3) -0.001(3)
O17 0.042(3) 0.042(4) 0.056(4) -0.007(3) -0.011(3) -0.003(3)
O18 0.041(3) 0.046(3) 0.061(4) -0.008(3) -0.009(3) 0.000(3)
O19 0.041(3) 0.041(3) 0.047(3) 0.001(3) 0.007(3) -0.004(3)
O20 0.044(3) 0.052(4) 0.043(3) -0.007(3) 0.005(3) -0.007(3)
O21 0.041(3) 0.045(4) 0.066(4) -0.015(3) 0.000(3) 0.001(3)
O22 0.040(4) 0.048(4) 0.067(4) -0.016(3) 0.007(3) -0.002(3)
O23 0.053(4) 0.039(3) 0.042(3) 0.002(3) -0.013(3) 0.002(3)
O24 0.041(3) 0.046(3) 0.043(3) 0.007(3) -0.001(3) -0.003(3)
O25 0.043(3) 0.038(3) 0.065(4) -0.001(3) -0.003(3) -0.002(3)
O26 0.060(4) 0.041(4) 0.086(5) -0.002(3) -0.021(4) -0.012(3)
O27 0.055(4) 0.067(4) 0.031(3) -0.010(3) -0.007(3) -0.007(3)
O28 0.073(5) 0.055(4) 0.044(4) -0.006(3) -0.016(3) 0.005(3)
O29 0.052(4) 0.051(4) 0.084(5) 0.023(4) -0.006(4) 0.000(3)
O30 0.066(4) 0.061(5) 0.079(5) 0.016(4) 0.031(4) -0.005(4)
O31 0.062(4) 0.061(4) 0.096(5) -0.006(4) -0.044(4) -0.003(4)
O32 0.053(4) 0.059(5) 0.159(8) -0.008(5) -0.039(5) 0.004(4)
S1 0.122(3) 0.149(3) 0.088(2) 0.053(2) 0.002(2) -0.037(3)
O1W 0.68(4) 0.269(19) 0.094(9) 0.065(11) -0.167(16) -0.11(2)

loop_
_atom_type_symbol
_atom_type_description
_atom_type_scat_dispersion_real
_atom_type_scat_dispersion_imag
_atom_type_scat_source
C C 0.003 0.002 'International Tables Vol C Tables 4.2.6.8 and 6.1.1.4'
H H 0 0 'International Tables Vol C Tables 4.2.6.8 and 6.1.1.4'
Cr Cr 0.321 0.624 'International Tables Vol C Tables 4.2.6.8 and 6.1.1.4'
F F 0.017 0.01 'International Tables Vol C Tables 4.2.6.8 and 6.1.1.4'
N N 0.006 0.003 'International Tables Vol C Tables 4.2.6.8 and 6.1.1.4'
Ni Ni 0.339 1.112 'International Tables Vol C Tables 4.2.6.8 and 6.1.1.4'
O O 0.011 0.006 'International Tables Vol C Tables 4.2.6.8 and 6.1.1.4'
S S 0.125 0.123 'International Tables Vol C Tables 4.2.6.8 and 6.1.1.4'

loop_
_geom_angle_atom_site_label_1
_geom_angle_atom_site_label_2
_geom_angle_atom_site_label_3
_geom_angle
O1 C1 O2 125.6(7)
O1 C1 C2 117.3(9)
O2 C1 C2 117.0(9)
C4 C2 C3 112.0(9)
C4 C2 C5 108.6(10)
C3 C2 C5 110.5(9)
C4 C2 C1 108.9(8)
C3 C2 C1 108.6(7)
C5 C2 C1 108.2(8)
C2 C3 H3A 109.5
C2 C3 H3B 109.5
H3A C3 H3B 109.5
C2 C3 H3C 109.5
H3A C3 H3C 109.5
H3B C3 H3C 109.5
C2 C4 H4A 109.5
C2 C4 H4B 109.5
H4A C4 H4B 109.5
C2 C4 H4C 109.5
H4A C4 H4C 109.5
H4B C4 H4C 109.5
C2 C5 H5A 109.5
C2 C5 H5B 109.5
H5A C5 H5B 109.5
C2 C5 H5C 109.5
H5A C5 H5C 109.5
H5B C5 H5C 109.5
O4 C6 O3 124.4(7)
O4 C6 C7 118.8(7)
O3 C6 C7 116.8(7)
C8 C7 C9 108.9(7)
C8 C7 C10 110.3(8)
C9 C7 C10 110.0(7)
C8 C7 C6 106.5(6)
C9 C7 C6 110.2(7)
C10 C7 C6 110.8(7)
C7 C8 H8A 109.5
C7 C8 H8B 109.5
H8A C8 H8B 109.5
C7 C8 H8C 109.5
H8A C8 H8C 109.5
H8B C8 H8C 109.5
C7 C9 H9A 109.5
C7 C9 H9B 109.5
H9A C9 H9B 109.5
C7 C9 H9C 109.5
H9A C9 H9C 109.5
H9B C9 H9C 109.5
C7 C10 H10A 109.5
C7 C10 H10B 109.5
H10A C10 H10B 109.5
C7 C10 H10C 109.5
H10A C10 H10C 109.5
H10B C10 H10C 109.5
O5 C11 O6 127.5(7)
O5 C11 C12 117.0(8)
O6 C11 C12 115.5(8)
C14 C12 C13 111.2(13)
C14 C12 C15 108.6(13)
C13 C12 C15 111.4(12)
C14 C12 C11 106.9(9)
C13 C12 C11 112.2(9)
C15 C12 C11 106.4(9)
C12 C13 H13A 109.5
C12 C13 H13B 109.5
H13A C13 H13B 109.5
C12 C13 H13C 109.5
H13A C13 H13C 109.5
H13B C13 H13C 109.5
C12 C14 H14A 109.5
C12 C14 H14B 109.5
H14A C14 H14B 109.5
C12 C14 H14C 109.5
H14A C14 H14C 109.5
H14B C14 H14C 109.5
C12 C15 H15A 109.5
C12 C15 H15B 109.5
H15A C15 H15B 109.5
C12 C15 H15C 109.5
H15A C15 H15C 109.5
H15B C15 H15C 109.5
O7 C16 O8 126.9(7)
O7 C16 C17 116.7(7)
O8 C16 C17 116.3(7)
C18 C17 C19 108.5(8)
C18 C17 C20 111.4(8)
C19 C17 C20 108.4(8)
C18 C17 C16 111.3(7)
C19 C17 C16 106.1(7)
C20 C17 C16 111.0(7)
C17 C18 H18A 109.5
C17 C18 H18B 109.5
H18A C18 H18B 109.5
C17 C18 H18C 109.5
H18A C18 H18C 109.5
H18B C18 H18C 109.5
C17 C19 H19A 109.5
C17 C19 H19B 109.5
H19A C19 H19B 109.5
C17 C19 H19C 109.5
H19A C19 H19C 109.5
H19B C19 H19C 109.5
C17 C20 H20A 109.5
C17 C20 H20B 109.5
H20A C20 H20B 109.5
C17 C20 H20C 109.5
H20A C20 H20C 109.5
H20B C20 H20C 109.5
O10 C21 O9 126.3(7)
O10 C21 C22 118.0(8)
O9 C21 C22 115.6(7)
C23 C22 C24 124.6(10)
C23 C22 C21 112.3(7)
C24 C22 C21 113.4(8)
C23 C22 C25 98.7(11)
C24 C22 C25 97.2(11)
C21 C22 C25 106.0(8)
C22 C23 H23A 109.5
C22 C23 H23B 109.5
H23A C23 H23B 109.5
C22 C23 H23C 109.5
H23A C23 H23C 109.5
H23B C23 H23C 109.5
C22 C24 H24A 109.5
C22 C24 H24B 109.5
H24A C24 H24B 109.5
C22 C24 H24C 109.5
H24A C24 H24C 109.5
H24B C24 H24C 109.5
C22 C25 H25A 109.5
C22 C25 H25B 109.5
H25A C25 H25B 109.5
C22 C25 H25C 109.5
H25A C25 H25C 109.5
H25B C25 H25C 109.5
O11 C26 O12 126.3(7)
O11 C26 C27 115.7(7)
O12 C26 C27 118.0(7)
C28 C27 C29 110.9(7)
C28 C27 C30 111.0(7)
C29 C27 C30 109.9(8)
C28 C27 C26 111.4(6)
C29 C27 C26 105.4(6)
C30 C27 C26 108.0(6)
C27 C28 H28A 109.5
C27 C28 H28B 109.5
H28A C28 H28B 109.5
C27 C28 H28C 109.5
H28A C28 H28C 109.5
H28B C28 H28C 109.5
C27 C29 H29A 109.5
C27 C29 H29B 109.5
H29A C29 H29B 109.5
C27 C29 H29C 109.5
H29A C29 H29C 109.5
H29B C29 H29C 109.5
C27 C30 H30A 109.5
C27 C30 H30B 109.5
H30A C30 H30B 109.5
C27 C30 H30C 109.5
H30A C30 H30C 109.5
H30B C30 H30C 109.5
O14 C31 O13 125.3(7)
O14 C31 C32 117.1(7)
O13 C31 C32 117.6(7)
C34 C32 C33 108.8(10)
C34 C32 C35 111.8(13)
C33 C32 C35 109.0(11)
C34 C32 C31 107.3(8)
C33 C32 C31 112.7(7)
C35 C32 C31 107.3(8)
C32 C33 H33A 109.5
C32 C33 H33B 109.5
H33A C33 H33B 109.5
C32 C33 H33C 109.5
H33A C33 H33C 109.5
H33B C33 H33C 109.5
C32 C34 H34A 109.5
C32 C34 H34B 109.5
H34A C34 H34B 109.5
C32 C34 H34C 109.5
H34A C34 H34C 109.5
H34B C34 H34C 109.5
C32 C35 H35A 109.5
C32 C35 H35B 109.5
H35A C35 H35B 109.5
C32 C35 H35C 109.5
H35A C35 H35C 109.5
H35B C35 H35C 109.5
O15 C36 O16 126.0(6)
O15 C36 C37 116.7(7)
O16 C36 C37 117.3(7)
C39 C37 C38 112.0(7)
C39 C37 C40 109.6(8)
C38 C37 C40 110.7(7)
C39 C37 C36 106.9(6)
C38 C37 C36 111.7(7)
C40 C37 C36 105.7(7)
C37 C38 H38A 109.5
C37 C38 H38B 109.5
H38A C38 H38B 109.5
C37 C38 H38C 109.5
H38A C38 H38C 109.5
H38B C38 H38C 109.5
C37 C39 H39A 109.5
C37 C39 H39B 109.5
H39A C39 H39B 109.5
C37 C39 H39C 109.5
H39A C39 H39C 109.5
H39B C39 H39C 109.5
C37 C40 H40A 109.5
C37 C40 H40B 109.5
H40A C40 H40B 109.5
C37 C40 H40C 109.5
H40A C40 H40C 109.5
H40B C40 H40C 109.5
O18 C41 O17 126.0(7)
O18 C41 C42 117.5(8)
O17 C41 C42 116.5(7)
C44 C42 C41 107.1(7)
C44 C42 C43 110.0(8)
C41 C42 C43 108.4(7)
C44 C42 C45 110.8(9)
C41 C42 C45 110.4(7)
C43 C42 C45 110.0(8)
C42 C43 H43A 109.5
C42 C43 H43B 109.5
H43A C43 H43B 109.5
C42 C43 H43C 109.5
H43A C43 H43C 109.5
H43B C43 H43C 109.5
C42 C44 H44A 109.5
C42 C44 H44B 109.5
H44A C44 H44B 109.5
C42 C44 H44C 109.5
H44A C44 H44C 109.5
H44B C44 H44C 109.5
C42 C45 H45A 109.5
C42 C45 H45B 109.5
H45A C45 H45B 109.5
C42 C45 H45C 109.5
H45A C45 H45C 109.5
H45B C45 H45C 109.5
O20 C46 O19 124.9(7)
O20 C46 C47 118.2(7)
O19 C46 C47 116.6(7)
C49 C47 C48 111.0(8)
C49 C47 C46 111.1(7)
C48 C47 C46 110.1(7)
C49 C47 C50 111.0(9)
C48 C47 C50 108.9(9)
C46 C47 C50 104.6(7)
C47 C48 H48A 109.5
C47 C48 H48B 109.5
H48A C48 H48B 109.5
C47 C48 H48C 109.5
H48A C48 H48C 109.5
H48B C48 H48C 109.5
C47 C49 H49A 109.5
C47 C49 H49B 109.5
H49A C49 H49B 109.5
C47 C49 H49C 109.5
H49A C49 H49C 109.5
H49B C49 H49C 109.5
C47 C50 H50A 109.5
C47 C50 H50B 109.5
H50A C50 H50B 109.5
C47 C50 H50C 109.5
H50A C50 H50C 109.5
H50B C50 H50C 109.5
O22 C51 O21 125.4(7)
O22 C51 C52 118.9(7)
O21 C51 C52 115.7(7)
C54 C52 C55 111.8(9)
C54 C52 C51 111.0(8)
C55 C52 C51 110.1(7)
C54 C52 C53 107.8(10)
C55 C52 C53 110.5(9)
C51 C52 C53 105.4(7)
C52 C53 H53A 109.5
C52 C53 H53B 109.5
H53A C53 H53B 109.5
C52 C53 H53C 109.5
H53A C53 H53C 109.5
H53B C53 H53C 109.5
C52 C54 H54A 109.5
C52 C54 H54B 109.5
H54A C54 H54B 109.5
C52 C54 H54C 109.5
H54A C54 H54C 109.5
H54B C54 H54C 109.5
C52 C55 H55A 109.5
C52 C55 H55B 109.5
H55A C55 H55B 109.5
C52 C55 H55C 109.5
H55A C55 H55C 109.5
H55B C55 H55C 109.5
O24 C56 O23 125.8(6)
O24 C56 C57 118.3(7)
O23 C56 C57 115.8(7)
C59 C57 C58 110.5(7)
C59 C57 C60 109.6(8)
C58 C57 C60 110.6(9)
C59 C57 C56 110.4(7)
C58 C57 C56 111.1(7)
C60 C57 C56 104.5(7)
C57 C58 H58A 109.5
C57 C58 H58B 109.5
H58A C58 H58B 109.5
C57 C58 H58C 109.5
H58A C58 H58C 109.5
H58B C58 H58C 109.5
C57 C59 H59A 109.5
C57 C59 H59B 109.5
H59A C59 H59B 109.5
C57 C59 H59C 109.5
H59A C59 H59C 109.5
H59B C59 H59C 109.5
C57 C60 H60A 109.5
C57 C60 H60B 109.5
H60A C60 H60B 109.5
C57 C60 H60C 109.5
H60A C60 H60C 109.5
H60B C60 H60C 109.5
O25 C61 O26 125.1(7)
O25 C61 C62 116.9(7)
O26 C61 C62 117.9(7)
C64 C62 C63 111.3(8)
C64 C62 C65 109.7(8)
C63 C62 C65 109.9(8)
C64 C62 C61 109.2(7)
C63 C62 C61 110.7(7)
C65 C62 C61 105.9(7)
C62 C63 H63A 109.5
C62 C63 H63B 109.5
H63A C63 H63B 109.5
C62 C63 H63C 109.5
H63A C63 H63C 109.5
H63B C63 H63C 109.5
C62 C64 H64A 109.5
C62 C64 H64B 109.5
H64A C64 H64B 109.5
C62 C64 H64C 109.5
H64A C64 H64C 109.5
H64B C64 H64C 109.5
C62 C65 H65A 109.5
C62 C65 H65B 109.5
H65A C65 H65B 109.5
C62 C65 H65C 109.5
H65A C65 H65C 109.5
H65B C65 H65C 109.5
O27 C66 O28 125.9(7)
O27 C66 C67 116.0(9)
O28 C66 C67 118.1(9)
C69 C67 C68 107.8(9)
C69 C67 C70 111.6(9)
C68 C67 C70 110.0(11)
C69 C67 C66 112.6(9)
C68 C67 C66 109.5(8)
C70 C67 C66 105.3(7)
C67 C68 H68A 109.5
C67 C68 H68B 109.5
H68A C68 H68B 109.5
C67 C68 H68C 109.5
H68A C68 H68C 109.5
H68B C68 H68C 109.5
C67 C69 H69A 109.5
C67 C69 H69B 109.5
H69A C69 H69B 109.5
C67 C69 H69C 109.5
H69A C69 H69C 109.5
H69B C69 H69C 109.5
C67 C70 H70A 109.5
C67 C70 H70B 109.5
H70A C70 H70B 109.5
C67 C70 H70C 109.5
H70A C70 H70C 109.5
H70B C70 H70C 109.5
O29 C71 O30 125.9(7)
O29 C71 C72 115.0(9)
O30 C71 C72 118.8(10)
C73 C72 C74 110.5(11)
C73 C72 C71 110.5(10)
C74 C72 C71 110.1(9)
C73 C72 C75 110.3(13)
C74 C72 C75 109.3(12)
C71 C72 C75 106.0(10)
C72 C73 H73A 109.5
C72 C73 H73B 109.5
H73A C73 H73B 109.5
C72 C73 H73C 109.5
H73A C73 H73C 109.5
H73B C73 H73C 109.5
C72 C74 H74A 109.5
C72 C74 H74B 109.5
H74A C74 H74B 109.5
C72 C74 H74C 109.5
H74A C74 H74C 109.5
H74B C74 H74C 109.5
C72 C75 H75A 109.5
C72 C75 H75B 109.5
H75A C75 H75B 109.5
C72 C75 H75C 109.5
H75A C75 H75C 109.5
H75B C75 H75C 109.5
O31 C76 O32 126.8(8)
O31 C76 C77 116.0(11)
O32 C76 C77 117.2(10)
C78 C77 C79 112.3(14)
C78 C77 C80 112.9(15)
C79 C77 C80 109.1(15)
C78 C77 C76 111.0(10)
C79 C77 C76 108.3(9)
C80 C77 C76 102.7(11)
C77 C78 H78A 109.5
C77 C78 H78B 109.5
H78A C78 H78B 109.5
C77 C78 H78C 109.5
H78A C78 H78C 109.5
H78B C78 H78C 109.5
C77 C79 H79A 109.5
C77 C79 H79B 109.5
H79A C79 H79B 109.5
C77 C79 H79C 109.5
H79A C79 H79C 109.5
H79B C79 H79C 109.5
C77 C80 H80A 109.5
C77 C80 H80B 109.5
H80A C80 H80B 109.5
C77 C80 H80C 109.5
H80A C80 H80C 109.5
H80B C80 H80C 109.5
C82 C81 C95 116.9(10)
C82 C81 S1 126.3(9)
C95 C81 S1 116.7(9)
C81 C82 C83 121.3(10)
C81 C82 H82 119.3
C83 C82 H82 119.3
C84 C83 C82 121.7(9)
C84 C83 H83 119.1
C82 C83 H83 119.1
C83 C84 C94 117.4(9)
C83 C84 C85 121.5(8)
C94 C84 C85 120.8(8)
N1 C85 C84 115.8(7)
N1 C85 H85A 108.3
C84 C85 H85A 108.3
N1 C85 H85B 108.3
C84 C85 H85B 108.3
H85A C85 H85B 107.4
N1 C86 C87 112.8(7)
N1 C86 H86A 109
C87 C86 H86A 109
N1 C86 H86B 109
C87 C86 H86B 109
H86A C86 H86B 107.8
C88 C87 C86 112.0(8)
C88 C87 H87A 109.2
C86 C87 H87A 109.2
C88 C87 H87B 109.2
C86 C87 H87B 109.2
H87A C87 H87B 107.9
C93 C88 C89 117.0(9)
C93 C88 C87 123.0(9)
C89 C88 C87 120.1(9)
C90 C89 C88 118.8(10)
C90 C89 H89 120.6
C88 C89 H89 120.6
N91 C90 C89 125.2(10)
N91 C90 H90 117.4
C89 C90 H90 117.4
C92 N91 C90 115.9(9)
N91 C92 C93 123.3(10)
N91 C92 H92 118.4
C93 C92 H92 118.4
C88 C93 C92 119.8(9)
C88 C93 H93 120.1
C92 C93 H93 120.1
C95 C94 C84 120.9(11)
C95 C94 H94 119.6
C84 C94 H94 119.6
C94 C95 C81 121.6(11)
C94 C95 H95 119.2
C81 C95 H95 119.2
S1 C96 H96A 109.5
S1 C96 H96B 109.5
H96A C96 H96B 109.5
S1 C96 H96C 109.5
H96A C96 H96C 109.5
H96B C96 H96C 109.5
F1 Cr1 O29 93.1(2)
F1 Cr1 O31 93.6(2)
O29 Cr1 O31 92.3(3)
F1 Cr1 F2 86.32(17)
O29 Cr1 F2 90.3(2)
O31 Cr1 F2 177.3(3)
F1 Cr1 O26 177.9(2)
O29 Cr1 O26 88.1(3)
O31 Cr1 O26 88.2(3)
F2 Cr1 O26 91.9(2)
F1 Cr1 O28 89.6(2)
O29 Cr1 O28 177.2(3)
O31 Cr1 O28 86.4(3)
F2 Cr1 O28 90.9(2)
O26 Cr1 O28 89.4(3)
F2 Cr2 O25 92.3(2)
F2 Cr2 O27 94.4(2)
O25 Cr2 O27 92.6(2)
F2 Cr2 F3 85.15(17)
O25 Cr2 F3 177.2(2)
O27 Cr2 F3 88.7(2)
F2 Cr2 O22 179.3(2)
O25 Cr2 O22 87.9(2)
O27 Cr2 O22 86.3(3)
F3 Cr2 O22 94.7(2)
F2 Cr2 O24 90.6(2)
O25 Cr2 O24 88.9(2)
O27 Cr2 O24 174.8(2)
F3 Cr2 O24 90.12(19)
O22 Cr2 O24 88.7(2)
F3 Cr3 F4 89.31(17)
F3 Cr3 O21 91.6(2)
F4 Cr3 O21 176.8(2)
F3 Cr3 O23 91.9(2)
F4 Cr3 O23 90.9(2)
O21 Cr3 O23 92.2(2)
F3 Cr3 O18 177.7(2)
F4 Cr3 O18 92.9(2)
O21 Cr3 O18 86.2(2)
O23 Cr3 O18 87.6(2)
F3 Cr3 O20 89.7(2)
F4 Cr3 O20 89.7(2)
O21 Cr3 O20 87.2(2)
O23 Cr3 O20 178.3(2)
O18 Cr3 O20 90.8(2)
F5 Cr4 F4 88.93(17)
F5 Cr4 O17 179.3(2)
F4 Cr4 O17 91.4(2)
F5 Cr4 O14 91.9(2)
F4 Cr4 O14 179.1(2)
O17 Cr4 O14 87.8(2)
F5 Cr4 O16 91.1(2)
F4 Cr4 O16 89.3(2)
O17 Cr4 O16 88.3(2)
O14 Cr4 O16 91.1(2)
F5 Cr4 O19 89.7(2)
F4 Cr4 O19 92.9(2)
O17 Cr4 O19 90.9(2)
O14 Cr4 O19 86.7(2)
O16 Cr4 O19 177.7(2)
F6 Cr5 F5 87.57(17)
F6 Cr5 O13 177.4(2)
F5 Cr5 O13 90.1(2)
F6 Cr5 O15 88.2(2)
F5 Cr5 O15 92.9(2)
O13 Cr5 O15 90.8(2)
F6 Cr5 O10 93.1(2)
F5 Cr5 O10 179.1(2)
O13 Cr5 O10 89.2(2)
O15 Cr5 O10 86.5(2)
F6 Cr5 O12 90.5(2)
F5 Cr5 O12 91.06(19)
O13 Cr5 O12 90.7(2)
O15 Cr5 O12 175.8(2)
O10 Cr5 O12 89.6(2)
F6 Cr6 F7 89.61(17)
F6 Cr6 O6 177.1(2)
F7 Cr6 O6 93.0(2)
F6 Cr6 O9 89.9(2)
F7 Cr6 O9 179.0(2)
O6 Cr6 O9 87.5(2)
F6 Cr6 O8 90.1(2)
F7 Cr6 O8 91.5(2)
O6 Cr6 O8 91.2(2)
O9 Cr6 O8 89.3(2)
F6 Cr6 O11 90.5(2)
F7 Cr6 O11 88.9(2)
O6 Cr6 O11 88.2(2)
O9 Cr6 O11 90.2(2)
O8 Cr6 O11 179.2(2)
F8 Cr7 F7 90.00(18)
F8 Cr7 O1 92.9(2)
F7 Cr7 O1 175.6(2)
F8 Cr7 O3 91.8(2)
F7 Cr7 O3 91.9(2)
O1 Cr7 O3 91.2(3)
F8 Cr7 O5 179.0(2)
F7 Cr7 O5 90.4(2)
O1 Cr7 O5 86.7(3)
O3 Cr7 O5 87.3(3)
F8 Cr7 O7 90.3(2)
F7 Cr7 O7 90.0(2)
O1 Cr7 O7 86.8(2)
O3 Cr7 O7 177.2(3)
O5 Cr7 O7 90.6(3)
Cr1 F1 Ni1 121.3(2)
Cr2 F2 Cr1 121.0(2)
Cr3 F3 Cr2 122.3(2)
Cr4 F4 Cr3 122.0(2)
Cr5 F5 Cr4 122.5(2)
Cr6 F6 Cr5 124.4(2)
Cr6 F7 Cr7 124.6(2)
Cr7 F8 Ni1 122.0(2)
C85 N1 C86 112.1(7)
C85 N1 H1A 109.2
C86 N1 H1A 109.2
C85 N1 H1B 109.2
C86 N1 H1B 109.2
H1A N1 H1B 107.9
F1 Ni1 O2 178.8(3)
F1 Ni1 O4 90.7(2)
O2 Ni1 O4 90.4(3)
F1 Ni1 O32 92.8(3)
O2 Ni1 O32 87.9(3)
O4 Ni1 O32 88.1(3)
F1 Ni1 O30 90.6(2)
O2 Ni1 O30 88.4(3)
O4 Ni1 O30 178.6(3)
O32 Ni1 O30 91.1(3)
F1 Ni1 F8 86.28(17)
O2 Ni1 F8 93.1(3)
O4 Ni1 F8 89.7(2)
O32 Ni1 F8 177.6(3)
O30 Ni1 F8 91.1(2)
C1 O1 Cr7 135.7(6)
C1 O2 Ni1 133.8(6)
C6 O3 Cr7 135.1(5)
C6 O4 Ni1 133.5(6)
C11 O5 Cr7 133.0(6)
C11 O6 Cr6 133.2(5)
C16 O7 Cr7 136.8(5)
C16 O8 Cr6 129.8(5)
C21 O9 Cr6 128.5(5)
C21 O10 Cr5 133.5(5)
C26 O11 Cr6 135.8(5)
C26 O12 Cr5 126.9(5)
C31 O13 Cr5 128.5(5)
C31 O14 Cr4 134.6(5)
C36 O15 Cr5 135.0(5)
C36 O16 Cr4 127.0(5)
C41 O17 Cr4 128.8(5)
C41 O18 Cr3 134.4(5)
C46 O19 Cr4 134.8(5)
C46 O20 Cr3 128.2(5)
C51 O21 Cr3 131.4(5)
C51 O22 Cr2 133.2(5)
C56 O23 Cr3 135.5(5)
C56 O24 Cr2 129.7(5)
C61 O25 Cr2 128.8(5)
C61 O26 Cr1 134.9(5)
C66 O27 Cr2 136.0(6)
C66 O28 Cr1 128.3(5)
C71 O29 Cr1 136.4(6)
C71 O30 Ni1 129.6(6)
C76 O31 Cr1 131.9(7)
C76 O32 Ni1 134.0(6)
C81 S1 C96 101.5(6)

loop_
_geom_bond_atom_site_label_1
_geom_bond_atom_site_label_2
_geom_bond_distance
C1 O1 1.244(11)
C1 O2 1.257(11)
C1 C2 1.528(9)
C2 C4 1.490(11)
C2 C3 1.497(9)
C2 C5 1.513(11)
C3 H3A 0.98
C3 H3B 0.98
C3 H3C 0.98
C4 H4A 0.98
C4 H4B 0.98
C4 H4C 0.98
C5 H5A 0.98
C5 H5B 0.98
C5 H5C 0.98
C6 O4 1.241(9)
C6 O3 1.258(9)
C6 C7 1.519(9)
C7 C8 1.508(9)
C7 C9 1.512(9)
C7 C10 1.516(9)
C8 H8A 0.98
C8 H8B 0.98
C8 H8C 0.98
C9 H9A 0.98
C9 H9B 0.98
C9 H9C 0.98
C10 H10A 0.98
C10 H10B 0.98
C10 H10C 0.98
C11 O5 1.227(11)
C11 O6 1.282(10)
C11 C12 1.540(10)
C12 C14 1.482(12)
C12 C13 1.486(11)
C12 C15 1.518(12)
C13 H13A 0.98
C13 H13B 0.98
C13 H13C 0.98
C14 H14A 0.98
C14 H14B 0.98
C14 H14C 0.98
C15 H15A 0.98
C15 H15B 0.98
C15 H15C 0.98
C16 O7 1.237(9)
C16 O8 1.265(9)
C16 C17 1.536(9)
C17 C18 1.508(10)
C17 C19 1.513(11)
C17 C20 1.521(9)
C18 H18A 0.98
C18 H18B 0.98
C18 H18C 0.98
C19 H19A 0.98
C19 H19B 0.98
C19 H19C 0.98
C20 H20A 0.98
C20 H20B 0.98
C20 H20C 0.98
C21 O10 1.240(9)
C21 O9 1.281(10)
C21 C22 1.520(9)
C22 C23 1.440(10)
C22 C24 1.446(11)
C22 C25 1.583(12)
C23 H23A 0.98
C23 H23B 0.98
C23 H23C 0.98
C24 H24A 0.98
C24 H24B 0.98
C24 H24C 0.98
C25 H25A 0.98
C25 H25B 0.98
C25 H25C 0.98
C26 O11 1.248(9)
C26 O12 1.274(9)
C26 C27 1.530(9)
C27 C28 1.497(9)
C27 C29 1.524(9)
C27 C30 1.526(9)
C28 H28A 0.98
C28 H28B 0.98
C28 H28C 0.98
C29 H29A 0.98
C29 H29B 0.98
C29 H29C 0.98
C30 H30A 0.98
C30 H30B 0.98
C30 H30C 0.98
C31 O14 1.258(9)
C31 O13 1.271(9)
C31 C32 1.535(9)
C32 C34 1.481(11)
C32 C33 1.496(10)
C32 C35 1.500(11)
C33 H33A 0.98
C33 H33B 0.98
C33 H33C 0.98
C34 H34A 0.98
C34 H34B 0.98
C34 H34C 0.98
C35 H35A 0.98
C35 H35B 0.98
C35 H35C 0.98
C36 O15 1.253(9)
C36 O16 1.283(10)
C36 C37 1.543(9)
C37 C39 1.496(10)
C37 C38 1.510(9)
C37 C40 1.538(10)
C38 H38A 0.98
C38 H38B 0.98
C38 H38C 0.98
C39 H39A 0.98
C39 H39B 0.98
C39 H39C 0.98
C40 H40A 0.98
C40 H40B 0.98
C40 H40C 0.98
C41 O18 1.248(9)
C41 O17 1.266(10)
C41 C42 1.518(9)
C42 C44 1.510(10)
C42 C43 1.518(10)
C42 C45 1.530(10)
C43 H43A 0.98
C43 H43B 0.98
C43 H43C 0.98
C44 H44A 0.98
C44 H44B 0.98
C44 H44C 0.98
C45 H45A 0.98
C45 H45B 0.98
C45 H45C 0.98
C46 O20 1.252(9)
C46 O19 1.276(9)
C46 C47 1.513(9)
C47 C49 1.487(10)
C47 C48 1.510(10)
C47 C50 1.537(10)
C48 H48A 0.98
C48 H48B 0.98
C48 H48C 0.98
C49 H49A 0.98
C49 H49B 0.98
C49 H49C 0.98
C50 H50A 0.98
C50 H50B 0.98
C50 H50C 0.98
C51 O22 1.244(9)
C51 O21 1.265(10)
C51 C52 1.536(9)
C52 C54 1.494(10)
C52 C55 1.511(10)
C52 C53 1.552(10)
C53 H53A 0.98
C53 H53B 0.98
C53 H53C 0.98
C54 H54A 0.98
C54 H54B 0.98
C54 H54C 0.98
C55 H55A 0.98
C55 H55B 0.98
C55 H55C 0.98
C56 O24 1.243(9)
C56 O23 1.274(9)
C56 C57 1.529(9)
C57 C59 1.499(10)
C57 C58 1.504(10)
C57 C60 1.528(10)
C58 H58A 0.98
C58 H58B 0.98
C58 H58C 0.98
C59 H59A 0.98
C59 H59B 0.98
C59 H59C 0.98
C60 H60A 0.98
C60 H60B 0.98
C60 H60C 0.98
C61 O25 1.255(10)
C61 O26 1.262(10)
C61 C62 1.530(9)
C62 C64 1.503(10)
C62 C63 1.517(9)
C62 C65 1.527(10)
C63 H63A 0.98
C63 H63B 0.98
C63 H63C 0.98
C64 H64A 0.98
C64 H64B 0.98
C64 H64C 0.98
C65 H65A 0.98
C65 H65B 0.98
C65 H65C 0.98
C66 O27 1.238(11)
C66 O28 1.250(11)
C66 C67 1.535(10)
C67 C69 1.506(11)
C67 C68 1.513(11)
C67 C70 1.530(10)
C68 H68A 0.98
C68 H68B 0.98
C68 H68C 0.98
C69 H69A 0.98
C69 H69B 0.98
C69 H69C 0.98
C70 H70A 0.98
C70 H70B 0.98
C70 H70C 0.98
C71 O29 1.245(11)
C71 O30 1.264(11)
C71 C72 1.530(10)
C72 C73 1.494(12)
C72 C74 1.502(11)
C72 C75 1.543(12)
C73 H73A 0.98
C73 H73B 0.98
C73 H73C 0.98
C74 H74A 0.98
C74 H74B 0.98
C74 H74C 0.98
C75 H75A 0.98
C75 H75B 0.98
C75 H75C 0.98
C76 O31 1.208(12)
C76 O32 1.272(13)
C76 C77 1.550(10)
C77 C78 1.475(12)
C77 C79 1.488(12)
C77 C80 1.511(13)
C78 H78A 0.98
C78 H78B 0.98
C78 H78C 0.98
C79 H79A 0.98
C79 H79B 0.98
C79 H79C 0.98
C80 H80A 0.98
C80 H80B 0.98
C80 H80C 0.98
C81 C82 1.356(14)
C81 C95 1.396(15)
C81 S1 1.756(11)
C82 C83 1.389(13)
C82 H82 0.95
C83 C84 1.359(12)
C83 H83 0.95
C84 C94 1.383(13)
C84 C85 1.506(11)
C85 N1 1.478(10)
C85 H85A 0.99
C85 H85B 0.99
C86 N1 1.505(11)
C86 C87 1.527(12)
C86 H86A 0.99
C86 H86B 0.99
C87 C88 1.494(13)
C87 H87A 0.99
C87 H87B 0.99
C88 C93 1.364(13)
C88 C89 1.398(13)
C89 C90 1.351(13)
C89 H89 0.95
C90 N91 1.341(12)
C90 H90 0.95
N91 C92 1.314(13)
C92 C93 1.401(13)
C92 H92 0.95
C93 H93 0.95
C94 C95 1.365(14)
C94 H94 0.95
C95 H95 0.95
C96 S1 1.776(14)
C96 H96A 0.98
C96 H96B 0.98
C96 H96C 0.98
Cr1 F1 1.936(4)
Cr1 O29 1.933(7)
Cr1 O31 1.942(6)
Cr1 F2 1.956(4)
Cr1 O26 1.970(6)
Cr1 O28 2.005(7)
Cr2 F2 1.910(4)
Cr2 O25 1.937(5)
Cr2 O27 1.942(6)
Cr2 F3 1.950(4)
Cr2 O22 1.960(6)
Cr2 O24 1.969(5)
Cr3 F3 1.909(4)
Cr3 F4 1.938(4)
Cr3 O21 1.946(6)
Cr3 O23 1.956(6)
Cr3 O18 1.958(6)
Cr3 O20 1.966(6)
Cr4 F5 1.933(4)
Cr4 F4 1.934(4)
Cr4 O17 1.955(6)
Cr4 O14 1.959(5)
Cr4 O16 1.963(5)
Cr4 O19 1.966(5)
Cr5 F6 1.919(4)
Cr5 F5 1.933(4)
Cr5 O13 1.949(5)
Cr5 O15 1.953(5)
Cr5 O10 1.956(5)
Cr5 O12 1.967(5)
Cr6 F6 1.917(4)
Cr6 F7 1.934(4)
Cr6 O6 1.937(6)
Cr6 O9 1.946(6)
Cr6 O8 1.949(5)
Cr6 O11 1.970(5)
Cr7 F8 1.923(4)
Cr7 F7 1.936(4)
Cr7 O1 1.937(6)
Cr7 O3 1.952(6)
Cr7 O5 1.967(6)
Cr7 O7 1.978(5)
F1 Ni1 1.949(4)
F8 Ni1 2.002(4)
N1 H1A 0.92
N1 H1B 0.92
Ni1 O2 1.964(7)
Ni1 O4 1.984(7)
Ni1 O32 1.989(8)
Ni1 O30 1.999(7)
O2W O3W 1.74(3)

loop_
_geom_torsion_atom_site_label_1
_geom_torsion_atom_site_label_2
_geom_torsion_atom_site_label_3
_geom_torsion_atom_site_label_4
_geom_torsion
O1 C1 C2 C4 163.6(10)
O2 C1 C2 C4 -14.6(13)
O1 C1 C2 C3 -74.1(11)
O2 C1 C2 C3 107.6(10)
O1 C1 C2 C5 45.8(11)
O2 C1 C2 C5 -132.5(10)
O4 C6 C7 C8 103.9(9)
O3 C6 C7 C8 -72.9(9)
O4 C6 C7 C9 -138.1(8)
O3 C6 C7 C9 45.1(10)
O4 C6 C7 C10 -16.1(11)
O3 C6 C7 C10 167.1(8)
O5 C11 C12 C14 -66.6(16)
O6 C11 C12 C14 111.4(15)
O5 C11 C12 C13 171.3(13)
O6 C11 C12 C13 -10.7(16)
O5 C11 C12 C15 49.2(15)
O6 C11 C12 C15 -132.8(14)
O7 C16 C17 C18 16.1(11)
O8 C16 C17 C18 -164.9(8)
O7 C16 C17 C19 -101.7(9)
O8 C16 C17 C19 77.4(9)
O7 C16 C17 C20 140.8(9)
O8 C16 C17 C20 -40.2(11)
O10 C21 C22 C23 -143.5(11)
O9 C21 C22 C23 38.8(13)
O10 C21 C22 C24 4.3(15)
O9 C21 C22 C24 -173.4(12)
O10 C21 C22 C25 109.7(12)
O9 C21 C22 C25 -68.0(12)
O11 C26 C27 C28 171.9(7)
O12 C26 C27 C28 -9.4(9)
O11 C26 C27 C29 -67.7(8)
O12 C26 C27 C29 111.0(8)
O11 C26 C27 C30 49.7(9)
O12 C26 C27 C30 -131.6(8)
O14 C31 C32 C34 -100.3(12)
O13 C31 C32 C34 76.8(12)
O14 C31 C32 C33 19.5(12)
O13 C31 C32 C33 -163.5(9)
O14 C31 C32 C35 139.4(13)
O13 C31 C32 C35 -43.5(14)
O15 C36 C37 C39 65.1(9)
O16 C36 C37 C39 -114.9(8)
O15 C36 C37 C38 -172.0(7)
O16 C36 C37 C38 7.9(10)
O15 C36 C37 C40 -51.6(9)
O16 C36 C37 C40 128.3(8)
O18 C41 C42 C44 -121.0(10)
O17 C41 C42 C44 60.8(10)
O18 C41 C42 C43 120.3(9)
O17 C41 C42 C43 -57.9(11)
O18 C41 C42 C45 -0.3(12)
O17 C41 C42 C45 -178.5(8)
O20 C46 C47 C49 24.5(11)
O19 C46 C47 C49 -160.6(8)
O20 C46 C47 C48 147.9(8)
O19 C46 C47 C48 -37.2(10)
O20 C46 C47 C50 -95.3(10)
O19 C46 C47 C50 79.7(10)
O22 C51 C52 C54 151.9(10)
O21 C51 C52 C54 -30.6(12)
O22 C51 C52 C55 27.6(12)
O21 C51 C52 C55 -154.9(9)
O22 C51 C52 C53 -91.6(10)
O21 C51 C52 C53 85.9(10)
O24 C56 C57 C59 -22.4(10)
O23 C56 C57 C59 160.4(7)
O24 C56 C57 C58 -145.4(8)
O23 C56 C57 C58 37.5(10)
O24 C56 C57 C60 95.3(10)
O23 C56 C57 C60 -81.8(10)
O25 C61 C62 C64 52.6(11)
O26 C61 C62 C64 -129.3(9)
O25 C61 C62 C63 175.5(8)
O26 C61 C62 C63 -6.5(11)
O25 C61 C62 C65 -65.5(10)
O26 C61 C62 C65 112.5(9)
O27 C66 C67 C69 -172.2(9)
O28 C66 C67 C69 7.1(12)
O27 C66 C67 C68 -52.3(11)
O28 C66 C67 C68 127.1(10)
O27 C66 C67 C70 66.0(11)
O28 C66 C67 C70 -114.7(11)
O29 C71 C72 C73 54.0(14)
O30 C71 C72 C73 -131.8(12)
O29 C71 C72 C74 176.4(11)
O30 C71 C72 C74 -9.4(16)
O29 C71 C72 C75 -65.5(14)
O30 C71 C72 C75 108.7(14)
O31 C76 C77 C78 5.3(19)
O32 C76 C77 C78 -176.0(16)
O31 C76 C77 C79 -118.4(15)
O32 C76 C77 C79 60.3(18)
O31 C76 C77 C80 126.3(19)
O32 C76 C77 C80 -55.1(19)
C95 C81 C82 C83 1.1(18)
S1 C81 C82 C83 178.5(9)
C81 C82 C83 C84 1.1(17)
C82 C83 C84 C94 0.2(15)
C82 C83 C84 C85 173.3(9)
C83 C84 C85 N1 111.4(10)
C94 C84 C85 N1 -75.7(12)
N1 C86 C87 C88 179.4(8)
C86 C87 C88 C93 -110.8(11)
C86 C87 C88 C89 69.2(12)
C93 C88 C89 C90 -1.3(14)
C87 C88 C89 C90 178.6(9)
C88 C89 C90 N91 0.3(16)
C89 C90 N91 C92 1.0(15)
C90 N91 C92 C93 -1.3(15)
C89 C88 C93 C92 1.0(14)
C87 C88 C93 C92 -179.0(9)
N91 C92 C93 C88 0.4(15)
C83 C84 C94 C95 -3.8(19)
C85 C84 C94 C95 -176.9(13)
C84 C94 C95 C81 6(2)
C82 C81 C95 C94 -5(2)
S1 C81 C95 C94 177.7(13)
O29 Cr1 F1 Ni1 -43.5(3)
O31 Cr1 F1 Ni1 49.1(3)
F2 Cr1 F1 Ni1 -133.6(3)
O26 Cr1 F1 Ni1 -165(7)
O28 Cr1 F1 Ni1 135.4(3)
O25 Cr2 F2 Cr1 -54.4(3)
O27 Cr2 F2 Cr1 38.3(3)
F3 Cr2 F2 Cr1 126.6(2)
O22 Cr2 F2 Cr1 -16E1(6)
O24 Cr2 F2 Cr1 -143.3(3)
F1 Cr1 F2 Cr2 -141.4(3)
O29 Cr1 F2 Cr2 125.5(3)
O31 Cr1 F2 Cr2 -54(5)
O26 Cr1 F2 Cr2 37.5(3)
O28 Cr1 F2 Cr2 -51.9(3)
F4 Cr3 F3 Cr2 -134.4(2)
O21 Cr3 F3 Cr2 48.7(3)
O23 Cr3 F3 Cr2 -43.6(3)
O18 Cr3 F3 Cr2 32(6)
O20 Cr3 F3 Cr2 135.9(3)
F2 Cr2 F3 Cr3 145.4(2)
O25 Cr2 F3 Cr3 123(5)
O27 Cr2 F3 Cr3 -120.1(3)
O22 Cr2 F3 Cr3 -33.9(3)
O24 Cr2 F3 Cr3 54.8(3)
F5 Cr4 F4 Cr3 128.1(2)
O17 Cr4 F4 Cr3 -52.5(3)
O14 Cr4 F4 Cr3 -27(14)
O16 Cr4 F4 Cr3 -140.9(3)
O19 Cr4 F4 Cr3 38.5(3)
F3 Cr3 F4 Cr4 -144.5(2)
O21 Cr3 F4 Cr4 -38(4)
O23 Cr3 F4 Cr4 123.6(3)
O18 Cr3 F4 Cr4 36.0(3)
O20 Cr3 F4 Cr4 -54.8(3)
F6 Cr5 F5 Cr4 -123.4(3)
O13 Cr5 F5 Cr4 55.5(3)
O15 Cr5 F5 Cr4 -35.3(3)
O10 Cr5 F5 Cr4 15(14)
O12 Cr5 F5 Cr4 146.2(3)
F4 Cr4 F5 Cr5 142.7(2)
O17 Cr4 F5 Cr5 25(19)
O14 Cr4 F5 Cr5 -37.7(3)
O16 Cr4 F5 Cr5 53.4(3)
O19 Cr4 F5 Cr5 -124.4(3)
F7 Cr6 F6 Cr5 127.4(3)
O6 Cr6 F6 Cr5 -25(5)
O9 Cr6 F6 Cr5 -51.8(3)
O8 Cr6 F6 Cr5 -141.1(3)
O11 Cr6 F6 Cr5 38.5(3)
F5 Cr5 F6 Cr6 -146.5(3)
O13 Cr5 F6 Cr6 -172(4)
O15 Cr5 F6 Cr6 120.5(3)
O10 Cr5 F6 Cr6 34.1(3)
O12 Cr5 F6 Cr6 -55.5(3)
F6 Cr6 F7 Cr7 141.1(3)
O6 Cr6 F7 Cr7 -40.3(3)
O9 Cr6 F7 Cr7 -159(14)
O8 Cr6 F7 Cr7 51.0(3)
O11 Cr6 F7 Cr7 -128.4(3)
F8 Cr7 F7 Cr6 -132.8(3)
O1 Cr7 F7 Cr6 -1(3)
O3 Cr7 F7 Cr6 135.4(3)
O5 Cr7 F7 Cr6 48.1(3)
O7 Cr7 F7 Cr6 -42.5(3)
F7 Cr7 F8 Ni1 -139.0(2)
O1 Cr7 F8 Ni1 44.3(3)
O3 Cr7 F8 Ni1 -47.1(3)
O5 Cr7 F8 Ni1 -25(17)
O7 Cr7 F8 Ni1 131.0(3)
C84 C85 N1 C86 178.3(7)
C87 C86 N1 C85 173.1(8)
Cr1 F1 Ni1 O2 83(12)
Cr1 F1 Ni1 O4 -126.7(3)
Cr1 F1 Ni1 O32 -38.6(3)
Cr1 F1 Ni1 O30 52.5(3)
Cr1 F1 Ni1 F8 143.6(2)
Cr7 F8 Ni1 F1 140.2(3)
Cr7 F8 Ni1 O2 -40.9(3)
Cr7 F8 Ni1 O4 49.5(3)
Cr7 F8 Ni1 O32 73(6)
Cr7 F8 Ni1 O30 -129.3(3)
O2 C1 O1 Cr7 -6.5(15)
C2 C1 O1 Cr7 175.4(6)
F8 Cr7 O1 C1 -21.5(9)
F7 Cr7 O1 C1 -153(3)
O3 Cr7 O1 C1 70.4(9)
O5 Cr7 O1 C1 157.6(9)
O7 Cr7 O1 C1 -111.6(9)
O1 C1 O2 Ni1 14.0(16)
C2 C1 O2 Ni1 -167.9(7)
F1 Ni1 O2 C1 69(13)
O4 Ni1 O2 C1 -80.5(10)
O32 Ni1 O2 C1 -168.6(10)
O30 Ni1 O2 C1 100.3(10)
F8 Ni1 O2 C1 9.3(10)
O4 C6 O3 Cr7 -19.9(13)
C7 C6 O3 Cr7 156.7(6)
F8 Cr7 O3 C6 29.4(8)
F7 Cr7 O3 C6 119.5(8)
O1 Cr7 O3 C6 -63.6(8)
O5 Cr7 O3 C6 -150.2(8)
O7 Cr7 O3 C6 -109(5)
O3 C6 O4 Ni1 25.6(14)
C7 C6 O4 Ni1 -151.0(6)
F1 Ni1 O4 C6 -123.4(8)
O2 Ni1 O4 C6 56.0(9)
O32 Ni1 O4 C6 143.8(9)
O30 Ni1 O4 C6 88(11)
F8 Ni1 O4 C6 -37.2(8)
O6 C11 O5 Cr7 5.0(16)
C12 C11 O5 Cr7 -177.3(7)
F8 Cr7 O5 C11 -145(16)
F7 Cr7 O5 C11 -31.0(9)
O1 Cr7 O5 C11 145.7(9)
O3 Cr7 O5 C11 -122.9(9)
O7 Cr7 O5 C11 59.0(9)
O5 C11 O6 Cr6 12.3(15)
C12 C11 O6 Cr6 -165.4(7)
F6 Cr6 O6 C11 158(4)
F7 Cr6 O6 C11 5.3(8)
O9 Cr6 O6 C11 -175.6(8)
O8 Cr6 O6 C11 -86.3(8)
O11 Cr6 O6 C11 94.1(8)
O8 C16 O7 Cr7 -3.2(14)
C17 C16 O7 Cr7 175.8(6)
F8 Cr7 O7 C16 104.1(8)
F7 Cr7 O7 C16 14.1(8)
O1 Cr7 O7 C16 -163.0(9)
O3 Cr7 O7 C16 -118(5)
O5 Cr7 O7 C16 -76.3(9)
O7 C16 O8 Cr6 18.0(13)
C17 C16 O8 Cr6 -161.0(6)
F6 Cr6 O8 C16 -126.4(7)
F7 Cr6 O8 C16 -36.8(7)
O6 Cr6 O8 C16 56.3(7)
O9 Cr6 O8 C16 143.7(7)
O11 Cr6 O8 C16 90(19)
O10 C21 O9 Cr6 -19.1(12)
C22 C21 O9 Cr6 158.4(6)
F6 Cr6 O9 C21 46.8(7)
F7 Cr6 O9 C21 -13(15)
O6 Cr6 O9 C21 -131.9(7)
O8 Cr6 O9 C21 136.9(7)
O11 Cr6 O9 C21 -43.8(7)
O9 C21 O10 Cr5 -16.8(13)
C22 C21 O10 Cr5 165.8(6)
F6 Cr5 O10 C21 8.0(7)
F5 Cr5 O10 C21 -131(14)
O13 Cr5 O10 C21 -170.9(7)
O15 Cr5 O10 C21 -80.0(7)
O12 Cr5 O10 C21 98.4(7)
O12 C26 O11 Cr6 -19.4(12)
C27 C26 O11 Cr6 159.2(5)
F6 Cr6 O11 C26 6.2(7)
F7 Cr6 O11 C26 -83.4(7)
O6 Cr6 O11 C26 -176.4(7)
O9 Cr6 O11 C26 96.1(7)
O8 Cr6 O11 C26 150(19)
O11 C26 O12 Cr5 -13.4(11)
C27 C26 O12 Cr5 168.0(5)
F6 Cr5 O12 C26 43.4(6)
F5 Cr5 O12 C26 131.0(6)
O13 Cr5 O12 C26 -139.0(6)
O15 Cr5 O12 C26 -29(3)
O10 Cr5 O12 C26 -49.7(6)
O14 C31 O13 Cr5 13.2(12)
C32 C31 O13 Cr5 -163.5(6)
F6 Cr5 O13 C31 -20(5)
F5 Cr5 O13 C31 -45.5(6)
O15 Cr5 O13 C31 47.4(6)
O10 Cr5 O13 C31 133.8(6)
O12 Cr5 O13 C31 -136.6(6)
O13 C31 O14 Cr4 22.4(12)
C32 C31 O14 Cr4 -160.9(6)
F5 Cr4 O14 C31 -8.3(7)
F4 Cr4 O14 C31 146(13)
O17 Cr4 O14 C31 172.3(7)
O16 Cr4 O14 C31 -99.4(7)
O19 Cr4 O14 C31 81.3(7)
O16 C36 O15 Cr5 17.8(12)
C37 C36 O15 Cr5 -162.2(5)
F6 Cr5 O15 C36 79.9(7)
F5 Cr5 O15 C36 -7.6(7)
O13 Cr5 O15 C36 -97.7(7)
O10 Cr5 O15 C36 173.1(7)
O12 Cr5 O15 C36 152(3)
O15 C36 O16 Cr4 17.7(11)
C37 C36 O16 Cr4 -162.2(5)
F5 Cr4 O16 C36 -46.9(6)
F4 Cr4 O16 C36 -135.8(6)
O17 Cr4 O16 C36 132.8(6)
O14 Cr4 O16 C36 45.0(6)
O19 Cr4 O16 C36 61(6)
O18 C41 O17 Cr4 -10.0(13)
C42 C41 O17 Cr4 168.0(5)
F5 Cr4 O17 C41 16E1(8)
F4 Cr4 O17 C41 42.3(7)
O14 Cr4 O17 C41 -137.3(7)
O16 Cr4 O17 C41 131.5(7)
O19 Cr4 O17 C41 -50.7(7)
O17 C41 O18 Cr3 -23.2(14)
C42 C41 O18 Cr3 158.7(6)
F3 Cr3 O18 C41 -158(5)
F4 Cr3 O18 C41 8.2(8)
O21 Cr3 O18 C41 -174.9(8)
O23 Cr3 O18 C41 -82.6(8)
O20 Cr3 O18 C41 98.0(8)
O20 C46 O19 Cr4 -4.1(13)
C47 C46 O19 Cr4 -178.6(5)
F5 Cr4 O19 C46 -90.5(7)
F4 Cr4 O19 C46 -1.6(7)
O17 Cr4 O19 C46 89.8(7)
O14 Cr4 O19 C46 177.6(7)
O16 Cr4 O19 C46 161(6)
O19 C46 O20 Cr3 -28.7(11)
C47 C46 O20 Cr3 145.8(6)
F3 Cr3 O20 C46 141.5(6)
F4 Cr3 O20 C46 52.2(6)
O21 Cr3 O20 C46 -126.9(7)
O23 Cr3 O20 C46 -58(8)
O18 Cr3 O20 C46 -40.7(7)
O22 C51 O21 Cr3 13.4(13)
C52 C51 O21 Cr3 -163.9(6)
F3 Cr3 O21 C51 -42.4(7)
F4 Cr3 O21 C51 -149(4)
O23 Cr3 O21 C51 49.6(7)
O18 Cr3 O21 C51 137.0(7)
O20 Cr3 O21 C51 -132.0(7)
O21 C51 O22 Cr2 17.8(13)
C52 C51 O22 Cr2 -165.0(6)
F2 Cr2 O22 C51 -80(19)
O25 Cr2 O22 C51 175.2(8)
O27 Cr2 O22 C51 82.5(8)
F3 Cr2 O22 C51 -5.8(8)
O24 Cr2 O22 C51 -95.9(8)
O24 C56 O23 Cr3 1.6(12)
C57 C56 O23 Cr3 178.4(5)
F3 Cr3 O23 C56 9.8(7)
F4 Cr3 O23 C56 99.2(7)
O21 Cr3 O23 C56 -81.9(7)
O18 Cr3 O23 C56 -168.0(7)
O20 Cr3 O23 C56 -150(8)
O23 C56 O24 Cr2 20.5(12)
C57 C56 O24 Cr2 -156.3(5)
F2 Cr2 O24 C56 -128.3(6)
O25 Cr2 O24 C56 139.4(7)
O27 Cr2 O24 C56 33(3)
F3 Cr2 O24 C56 -43.2(7)
O22 Cr2 O24 C56 51.5(7)
O26 C61 O25 Cr2 -9.6(13)
C62 C61 O25 Cr2 168.3(5)
F2 Cr2 O25 C61 43.2(7)
O27 Cr2 O25 C61 -51.3(7)
F3 Cr2 O25 C61 65(5)
O22 Cr2 O25 C61 -137.5(7)
O24 Cr2 O25 C61 133.7(7)
O25 C61 O26 Cr1 -23.2(14)
C62 C61 O26 Cr1 159.0(6)
F1 Cr1 O26 C61 39(7)
O29 Cr1 O26 C61 -83.0(9)
O31 Cr1 O26 C61 -175.4(9)
F2 Cr1 O26 C61 7.2(9)
O28 Cr1 O26 C61 98.2(9)
O28 C66 O27 Cr2 -8.9(14)
C67 C66 O27 Cr2 170.4(6)
F2 Cr2 O27 C66 -1.6(8)
O25 Cr2 O27 C66 90.9(8)
F3 Cr2 O27 C66 -86.6(8)
O22 Cr2 O27 C66 178.6(8)
O24 Cr2 O27 C66 -163(2)
O27 C66 O28 Cr1 -19.1(13)
C67 C66 O28 Cr1 161.7(5)
F1 Cr1 O28 C66 130.7(7)
O29 Cr1 O28 C66 -72(5)
O31 Cr1 O28 C66 -135.7(7)
F2 Cr1 O28 C66 44.4(7)
O26 Cr1 O28 C66 -47.4(7)
O30 C71 O29 Cr1 -1.3(17)
C72 C71 O29 Cr1 172.4(8)
F1 Cr1 O29 C71 12.7(10)
O31 Cr1 O29 C71 -81.0(10)
F2 Cr1 O29 C71 99.0(9)
O26 Cr1 O29 C71 -169.1(10)
O28 Cr1 O29 C71 -145(5)
O29 C71 O30 Ni1 19.9(15)
C72 C71 O30 Ni1 -153.7(8)
F1 Ni1 O30 C71 -41.2(8)
O2 Ni1 O30 C71 139.4(9)
O4 Ni1 O30 C71 108(11)
O32 Ni1 O30 C71 51.6(9)
F8 Ni1 O30 C71 -127.5(8)
O32 C76 O31 Cr1 4.6(18)
C77 C76 O31 Cr1 -176.8(8)
F1 Cr1 O31 C76 -33.6(10)
O29 Cr1 O31 C76 59.7(10)
F2 Cr1 O31 C76 -121(5)
O26 Cr1 O31 C76 147.6(10)
O28 Cr1 O31 C76 -122.9(10)
O31 C76 O32 Ni1 15.3(19)
C77 C76 O32 Ni1 -163.2(9)
F1 Ni1 O32 C76 3.0(11)
O2 Ni1 O32 C76 -176.0(11)
O4 Ni1 O32 C76 93.6(11)
O30 Ni1 O32 C76 -87.6(11)
F8 Ni1 O32 C76 70(6)
C82 C81 S1 C96 -11.0(13)
C95 C81 S1 C96 166.4(12)
